data_4320112
loop_
_publ_author_name
'Craig J. Matthews'
'Laurence K. Thompson'
'Stewart R. Parsons'
'Zhiqiang Xu'
'David O. Miller'
'Sarah L. Heath'

_publ_section_title
;
 Pentanuclear Homoleptic M5L6 (M = Mn(II), Co(II), Zn(II)) Complexes
 Formed by Strict Self-Assembly
;
_journal_name_full 'Inorganic Chemistry'
_journal_page_first 4448
_journal_page_last 4454
_journal_paper_doi 10.1021/ic010301p
_journal_volume 40
_journal_year 2001
_chemical_formula_sum 'C80 H82 Cl4 Co5 N34 O26'
_chemical_formula_weight 2372.25
_chemical_name_systematic
;

?

;
_space_group_IT_number 14
_symmetry_cell_setting monoclinic
_symmetry_space_group_name_Hall '-P 2yn'
_symmetry_space_group_name_H-M 'P 1 21/n 1'
_atom_sites_solution_hydrogens geom
_atom_sites_solution_primary direct
_atom_sites_solution_secondary difmap
_audit_creation_method SHELXL-97
_cell_angle_alpha 90.00
_cell_angle_beta 98.704(2)
_cell_angle_gamma 90.00
_cell_formula_units_Z 4
_cell_length_a 13.3846(13)
_cell_length_b 25.797(2)
_cell_length_c 28.513(3)
_cell_measurement_temperature 193(2)
_cell_volume 9731.7(16)
_computing_structure_refinement 'SHELXL-97 (Sheldrick, 1997)'
_computing_structure_solution 'SHELXS-97 (Sheldrick, 1990)'
_diffrn_ambient_temperature 193(2)
_diffrn_measured_fraction_theta_full 0.972
_diffrn_measured_fraction_theta_max 0.972
_diffrn_radiation_monochromator graphite
_diffrn_radiation_source 'rotating anode'
_diffrn_radiation_type MoK\a
_diffrn_radiation_wavelength 0.71073
_diffrn_reflns_av_R_equivalents 0.1055
_diffrn_reflns_av_sigmaI/netI 0.1675
_diffrn_reflns_limit_h_max 16
_diffrn_reflns_limit_h_min -15
_diffrn_reflns_limit_k_max 20
_diffrn_reflns_limit_k_min -31
_diffrn_reflns_limit_l_max 25
_diffrn_reflns_limit_l_min -34
_diffrn_reflns_number 45182
_diffrn_reflns_theta_full 25.73
_diffrn_reflns_theta_max 25.73
_diffrn_reflns_theta_min 1.07
_exptl_absorpt_coefficient_mu 1.038
_exptl_absorpt_correction_T_max 0.861989
_exptl_absorpt_correction_T_min 0.497855
_exptl_absorpt_correction_type SADABS
_exptl_crystal_colour red
_exptl_crystal_density_diffrn 1.619
_exptl_crystal_density_method 'not measured'
_exptl_crystal_description prism
_exptl_crystal_F_000 4844
_exptl_crystal_size_max 0.42
_exptl_crystal_size_mid 0.12
_exptl_crystal_size_min 0.12
_refine_diff_density_max 0.909
_refine_diff_density_min -0.680
_refine_diff_density_rms 0.113
_refine_ls_extinction_coef 0.00015(5)
_refine_ls_extinction_expression Fc^*^=kFc[1+0.001xFc^2^\l^3^/sin(2\q)]^-1/4^
_refine_ls_extinction_method SHELXL
_refine_ls_goodness_of_fit_ref 0.888
_refine_ls_hydrogen_treatment mixed
_refine_ls_matrix_type full
_refine_ls_number_parameters 1343
_refine_ls_number_reflns 18484
_refine_ls_number_restraints 0
_refine_ls_restrained_S_all 0.888
_refine_ls_R_factor_all 0.1577
_refine_ls_R_factor_gt 0.0684
_refine_ls_shift/su_max 0.002
_refine_ls_shift/su_mean 0.000
_refine_ls_structure_factor_coef Fsqd
_refine_ls_weighting_details 'w=1/[\s^2^(Fo^2^)+(0.1000P)^2^+0.0000P] where P=(Fo^2^+2Fc^2^)/3'
_refine_ls_weighting_scheme calc
_refine_ls_wR_factor_gt 0.1648
_refine_ls_wR_factor_ref 0.2011
_reflns_number_gt 8649
_reflns_number_total 18484
_reflns_threshold_expression >2sigma(I)
_cod_data_source_file ic010301p_1.cif
_cod_data_source_block '[Co5(Poap-H)6](ClO4)4.3H2O(1)'
_cod_depositor_comments
;
The following automatic conversions were performed:

'_refine_ls_weighting_scheme' value 'calc
w=1/[\s^2^(Fo^2^)+(0.1000P)^2^+0.0000P] where P=(Fo^2^+2Fc^2^)/3' was
changed to 'calc'. New tag '_refine_ls_weighting_details' was
created. The value of the new tag was set to
'w=1/[\s^2^(Fo^2^)+(0.1000P)^2^+0.0000P] where P=(Fo^2^+2Fc^2^)/3'.

Automatic conversion script
Id: cif_fix_values 3143 2015-03-26 13:38:13Z robertas 
;
_cod_original_cell_volume 9731.5(16)
_cod_database_code 4320112

loop_
_symmetry_equiv_pos_as_xyz
'x, y, z'
'-x+1/2, y+1/2, -z+1/2'
'-x, -y, -z'
'x-1/2, -y-1/2, z-1/2'

loop_
_atom_site_label
_atom_site_type_symbol
_atom_site_fract_x
_atom_site_fract_y
_atom_site_fract_z
_atom_site_U_iso_or_equiv
_atom_site_adp_type
_atom_site_occupancy
_atom_site_calc_flag
_atom_site_refinement_flags
_atom_site_disorder_assembly
_atom_site_disorder_group
Co1 Co 0.16954(7) 0.40322(4) 0.74551(3) 0.0315(2) Uani 1 d . . .
Co2 Co -0.07709(7) 0.45893(4) 0.67225(3) 0.0333(3) Uani 1 d . . .
Co3 Co 0.09697(7) 0.48398(4) 0.85124(3) 0.0286(2) Uani 1 d . . .
Co4 Co -0.15851(7) 0.42274(4) 0.79454(3) 0.0299(2) Uani 1 d . . .
Co5 Co -0.01203(7) 0.29387(4) 0.77877(3) 0.0315(2) Uani 1 d . . .
Cl1 Cl -0.38461(16) 0.39046(9) 0.44683(7) 0.0508(5) Uani 1 d . . .
Cl2 Cl 0.4217(2) 0.26533(10) 0.54167(9) 0.0679(7) Uani 1 d . . .
Cl3 Cl 0.97955(18) 0.16374(10) 0.53714(9) 0.0626(6) Uani 1 d . . .
Cl4 Cl 0.00626(17) 0.75233(8) 0.70715(8) 0.0558(6) Uani 1 d . . .
O1 O 0.1144(3) 0.34787(16) 0.78784(15) 0.0301(11) Uani 1 d . . .
O2 O 0.0376(4) 0.40313(17) 0.69478(15) 0.0338(11) Uani 1 d . . .
O3 O 0.1335(3) 0.47007(17) 0.78207(15) 0.0300(11) Uani 1 d . . .
O4 O -0.0260(3) 0.43009(17) 0.84341(15) 0.0300(11) Uani 1 d . . .
O5 O -0.1243(3) 0.35335(16) 0.76222(15) 0.0316(11) Uani 1 d . . .
O6 O -0.1154(3) 0.47121(17) 0.74209(15) 0.0309(11) Uani 1 d . . .
O7 O -0.4394(7) 0.3651(3) 0.4776(2) 0.121(3) Uani 1 d . . .
O8 O -0.3776(6) 0.4442(2) 0.4553(2) 0.084(2) Uani 1 d . . .
O9 O -0.2850(6) 0.3704(3) 0.4550(3) 0.120(3) Uani 1 d . . .
O10 O -0.4277(4) 0.3804(2) 0.39898(18) 0.0639(17) Uani 1 d . . .
O11 O 0.3653(6) 0.2243(3) 0.5566(3) 0.117(3) Uani 1 d . . .
O12 O 0.3581(7) 0.2950(3) 0.5083(4) 0.147(4) Uani 1 d . . .
O13 O 0.4970(6) 0.2440(3) 0.5187(3) 0.115(3) Uani 1 d . . .
O14 O 0.4658(7) 0.2966(4) 0.5789(3) 0.136(4) Uani 1 d . . .
O15 O 0.9216(6) 0.1399(3) 0.5695(3) 0.127(3) Uani 1 d . . .
O16 O 0.9337(8) 0.2101(4) 0.5235(5) 0.207(7) Uani 1 d . . .
O17 O 0.9844(9) 0.1331(6) 0.5017(4) 0.226(7) Uani 1 d . . .
O18 O 1.0722(6) 0.1758(4) 0.5625(3) 0.131(3) Uani 1 d . . .
O19 O 0.1097(5) 0.7668(3) 0.7064(2) 0.080(2) Uani 1 d . . .
O20 O 0.0034(5) 0.7040(2) 0.7318(2) 0.0654(18) Uani 1 d . . .
O21 O -0.0414(6) 0.7446(3) 0.6591(2) 0.102(3) Uani 1 d . . .
O22 O -0.0415(6) 0.7903(3) 0.7289(3) 0.118(3) Uani 1 d . . .
O23 O 0.8354(8) 0.3153(3) 0.3782(3) 0.151(4) Uani 1 d . . .
O24 O 0.6150(5) 0.2191(2) 0.6848(2) 0.083(2) Uani 1 d . . .
O25 O 0.7142(6) 0.2094(3) 0.4995(3) 0.102(3) Uani 1 d . . .
O26 O 0.6846(5) 0.2618(3) 0.5891(3) 0.095(2) Uani 1 d . . .
N1 N 0.2942(4) 0.3927(2) 0.79942(19) 0.0310(14) Uani 1 d . . .
N2 N 0.1545(4) 0.3044(2) 0.85982(19) 0.0324(14) Uani 1 d . . .
N3 N 0.0589(4) 0.2837(2) 0.84578(19) 0.0317(14) Uani 1 d . . .
N4 N 0.0659(5) 0.2486(3) 0.9214(2) 0.0498(18) Uani 1 d . . .
N5 N -0.1124(5) 0.2419(2) 0.8135(2) 0.0365(15) Uani 1 d . . .
N6 N 0.2034(5) 0.3454(2) 0.6978(2) 0.0384(15) Uani 1 d . . .
N7 N -0.0424(5) 0.3569(2) 0.6305(2) 0.0392(15) Uani 1 d . . .
N8 N -0.1170(5) 0.3944(2) 0.6335(2) 0.0382(15) Uani 1 d . . .
N9 N -0.2094(5) 0.3566(3) 0.5655(2) 0.063(2) Uani 1 d . . .
N10 N -0.2333(5) 0.4737(2) 0.63474(19) 0.0373(15) Uani 1 d . . .
N11 N 0.2254(4) 0.4645(2) 0.70614(19) 0.0351(15) Uani 1 d . . .
N12 N 0.1329(4) 0.5599(2) 0.77809(18) 0.0305(14) Uani 1 d . . .
N13 N 0.0903(4) 0.5542(2) 0.81969(18) 0.0297(14) Uani 1 d . . .
N14 N 0.0486(5) 0.6424(2) 0.8167(2) 0.0416(16) Uani 1 d . . .
N15 N 0.0161(4) 0.5365(2) 0.89607(18) 0.0316(14) Uani 1 d . . .
N16 N -0.1913(4) 0.3765(2) 0.85175(19) 0.0322(14) Uani 1 d . . .
N17 N 0.0565(4) 0.4000(2) 0.91614(19) 0.0300(13) Uani 1 d . . .
N18 N 0.1313(4) 0.4330(2) 0.90472(18) 0.0304(14) Uani 1 d . . .
N19 N 0.2436(5) 0.3958(2) 0.9670(2) 0.0425(16) Uani 1 d . . .
N20 N 0.2611(4) 0.4970(2) 0.88036(19) 0.0315(14) Uani 1 d . . .
N21 N -0.2948(4) 0.4077(2) 0.74688(19) 0.0325(14) Uani 1 d . . .
N22 N -0.1841(4) 0.2978(2) 0.6993(2) 0.0348(14) Uani 1 d . . .
N23 N -0.0894(4) 0.2750(2) 0.7144(2) 0.0347(15) Uani 1 d . . .
N24 N -0.1167(5) 0.2223(2) 0.6469(2) 0.0479(18) Uani 1 d . . .
N25 N 0.0801(4) 0.2361(2) 0.7475(2) 0.0370(15) Uani 1 d . . .
N26 N -0.2033(4) 0.4966(2) 0.81581(19) 0.0325(14) Uani 1 d . . .
N27 N -0.0985(4) 0.5575(2) 0.7215(2) 0.0348(14) Uani 1 d . . .
N28 N -0.0564(4) 0.5349(2) 0.6847(2) 0.0356(15) Uani 1 d . . .
N29 N -0.0052(5) 0.6166(2) 0.6626(2) 0.0478(17) Uani 1 d . . .
N30 N 0.0045(5) 0.4880(2) 0.6150(2) 0.0387(15) Uani 1 d . . .
N31 N 0.4854(10) 0.1565(4) 0.0108(4) 0.120(4) Uani 1 d . . .
N32 N 0.3051(8) 0.9104(4) 0.0552(4) 0.106(3) Uani 1 d . . .
N33 N 0.2633(8) 0.1004(4) 0.5279(3) 0.110(3) Uani 1 d . . .
N34 N 0.0196(6) 0.0382(3) 0.7300(3) 0.072(2) Uani 1 d . . .
C1 C 0.3856(6) 0.4164(3) 0.8038(3) 0.0413(19) Uani 1 d . . .
C2 C 0.4609(6) 0.4084(3) 0.8419(3) 0.044(2) Uani 1 d . . .
C3 C 0.4433(6) 0.3742(3) 0.8761(3) 0.043(2) Uani 1 d . . .
C4 C 0.3518(6) 0.3505(3) 0.8727(2) 0.0369(18) Uani 1 d . . .
C5 C 0.2782(5) 0.3604(2) 0.8341(2) 0.0279(16) Uani 1 d . . .
C6 C 0.1753(5) 0.3362(3) 0.8267(2) 0.0304(16) Uani 1 d . . .
C7 C 0.0217(5) 0.2547(3) 0.8763(2) 0.0329(17) Uani 1 d . . .
C8 C -0.0759(5) 0.2292(3) 0.8583(2) 0.0321(17) Uani 1 d . . .
C9 C -0.1253(6) 0.1964(3) 0.8854(3) 0.044(2) Uani 1 d . . .
C10 C -0.2150(6) 0.1736(3) 0.8644(3) 0.053(2) Uani 1 d . . .
C11 C -0.2513(6) 0.1849(3) 0.8181(3) 0.049(2) Uani 1 d . . .
C12 C -0.1989(6) 0.2194(3) 0.7944(3) 0.046(2) Uani 1 d . . .
C13 C 0.2899(6) 0.3196(3) 0.6980(3) 0.043(2) Uani 1 d . . .
C14 C 0.3046(7) 0.2830(4) 0.6654(3) 0.057(2) Uani 1 d . . .
C15 C 0.2232(7) 0.2712(3) 0.6298(3) 0.057(2) Uani 1 d . . .
C16 C 0.1326(6) 0.2972(3) 0.6289(3) 0.047(2) Uani 1 d . . .
C17 C 0.1240(6) 0.3343(3) 0.6629(2) 0.0325(17) Uani 1 d . . .
C18 C 0.0341(5) 0.3659(3) 0.6644(2) 0.0300(16) Uani 1 d . . .
C19 C -0.1954(6) 0.3938(3) 0.6001(2) 0.0386(19) Uani 1 d . . .
C20 C -0.2663(6) 0.4368(3) 0.6025(3) 0.0413(19) Uani 1 d . . .
C21 C -0.3604(6) 0.4406(4) 0.5739(3) 0.056(2) Uani 1 d . . .
C22 C -0.4207(6) 0.4826(4) 0.5783(3) 0.058(2) Uani 1 d . . .
C23 C -0.3868(7) 0.5213(3) 0.6108(3) 0.058(2) Uani 1 d . . .
C24 C -0.2915(6) 0.5143(3) 0.6387(3) 0.049(2) Uani 1 d . . .
C25 C 0.2739(5) 0.4596(3) 0.6686(2) 0.0382(18) Uani 1 d . . .
C26 C 0.2797(6) 0.5512(3) 0.6582(3) 0.048(2) Uani 1 d . . .
C27 C 0.3016(6) 0.5022(3) 0.6435(2) 0.041(2) Uani 1 d . . .
C28 C 0.2292(6) 0.5554(3) 0.6968(3) 0.0387(19) Uani 1 d . . .
C29 C 0.2054(5) 0.5120(3) 0.7205(2) 0.0283(16) Uani 1 d . . .
C30 C 0.1529(5) 0.5143(3) 0.7628(2) 0.0281(16) Uani 1 d . . .
C31 C 0.0533(5) 0.5952(3) 0.8367(2) 0.0334(17) Uani 1 d . . .
C32 C 0.0117(5) 0.5863(3) 0.8816(2) 0.0313(17) Uani 1 d . . .
C33 C -0.0237(6) 0.6258(3) 0.9077(3) 0.046(2) Uani 1 d . . .
C34 C -0.0622(6) 0.6129(3) 0.9483(3) 0.049(2) Uani 1 d . . .
C35 C -0.0635(6) 0.5626(3) 0.9620(2) 0.046(2) Uani 1 d . . .
C36 C -0.0237(6) 0.5254(3) 0.9353(3) 0.0391(19) Uani 1 d . . .
C37 C -0.2739(6) 0.3490(3) 0.8551(3) 0.0392(19) Uani 1 d . . .
C38 C -0.2842(6) 0.3176(3) 0.8926(3) 0.044(2) Uani 1 d . . .
C39 C -0.2058(6) 0.3136(3) 0.9294(3) 0.045(2) Uani 1 d . . .
C40 C -0.1178(6) 0.3408(3) 0.9272(2) 0.0357(18) Uani 1 d . . .
C41 C -0.1122(5) 0.3724(3) 0.8881(2) 0.0308(16) Uani 1 d . . .
C42 C -0.0205(5) 0.4025(2) 0.8818(2) 0.0308(16) Uani 1 d . . .
C43 C 0.2193(5) 0.4299(3) 0.9310(2) 0.0316(17) Uani 1 d . . .
C44 C 0.2945(5) 0.4684(3) 0.9188(2) 0.0320(17) Uani 1 d . . .
C45 C 0.3914(6) 0.4731(3) 0.9442(2) 0.0416(19) Uani 1 d . . .
C46 C 0.4561(6) 0.5090(3) 0.9276(3) 0.047(2) Uani 1 d . . .
C47 C 0.4227(6) 0.5375(3) 0.8879(3) 0.047(2) Uani 1 d . . .
C48 C 0.3258(6) 0.5303(3) 0.8652(3) 0.0402(19) Uani 1 d . . .
C49 C -0.3791(6) 0.4363(3) 0.7408(3) 0.0408(19) Uani 1 d . . .
C50 C -0.4578(5) 0.4275(3) 0.7048(3) 0.044(2) Uani 1 d . . .
C51 C -0.4504(6) 0.3864(3) 0.6737(3) 0.045(2) Uani 1 d . . .
C52 C -0.3635(5) 0.3573(3) 0.6800(2) 0.0349(18) Uani 1 d . . .
C53 C -0.2873(5) 0.3683(3) 0.7172(2) 0.0282(16) Uani 1 d . . .
C54 C -0.1931(5) 0.3379(3) 0.7271(2) 0.0325(17) Uani 1 d . . .
C55 C -0.0625(5) 0.2381(3) 0.6871(2) 0.0324(17) Uani 1 d . . .
C56 C 0.0388(6) 0.2160(3) 0.7057(3) 0.0364(18) Uani 1 d . . .
C57 C 0.0841(6) 0.1781(3) 0.6834(3) 0.049(2) Uani 1 d . . .
C58 C 0.1786(6) 0.1627(3) 0.7015(3) 0.052(2) Uani 1 d . . .
C59 C 0.2240(6) 0.1831(3) 0.7443(3) 0.053(2) Uani 1 d . . .
C60 C 0.1717(6) 0.2198(3) 0.7664(3) 0.045(2) Uani 1 d . . .
C61 C -0.2503(6) 0.5077(3) 0.8532(3) 0.0415(19) Uani 1 d . . .
C62 C -0.2762(6) 0.5586(3) 0.8635(3) 0.046(2) Uani 1 d . . .
C63 C -0.2507(6) 0.5986(3) 0.8357(3) 0.047(2) Uani 1 d . . .
C64 C -0.2013(6) 0.5882(3) 0.7981(3) 0.0429(19) Uani 1 d . . .
C65 C -0.1781(5) 0.5370(3) 0.7887(2) 0.0309(17) Uani 1 d . . .
C66 C -0.1265(5) 0.5203(3) 0.7484(2) 0.0304(16) Uani 1 d . . .
C67 C -0.0158(6) 0.5662(3) 0.6566(3) 0.0390(19) Uani 1 d . . .
C68 C 0.0222(5) 0.5394(3) 0.6163(3) 0.0393(19) Uani 1 d . . .
C69 C 0.0687(6) 0.5656(3) 0.5830(3) 0.048(2) Uani 1 d . . .
C70 C 0.1007(6) 0.5369(4) 0.5471(3) 0.057(2) Uani 1 d . . .
C71 C 0.0860(6) 0.4845(4) 0.5454(3) 0.046(2) Uani 1 d . . .
C72 C 0.0385(6) 0.4615(3) 0.5799(3) 0.044(2) Uani 1 d . . .
C73 C 0.6002(10) 0.2148(4) -0.0315(5) 0.111(4) Uani 1 d . . .
C74 C 0.5368(11) 0.1817(5) -0.0074(4) 0.094(4) Uani 1 d . . .
C75 C 0.1599(10) 0.9193(5) -0.0165(5) 0.135(6) Uani 1 d . . .
C76 C 0.2390(10) 0.9148(4) 0.0227(5) 0.083(3) Uani 1 d . . .
C77 C 0.2089(12) 0.0417(5) 0.4578(5) 0.124(6) Uani 1 d . . .
C78 C 0.2322(9) 0.0659(5) 0.4874(4) 0.084(3) Uani 1 d . . .
C79 C -0.0245(9) 0.1114(4) 0.7843(3) 0.081(3) Uani 1 d . . .
C80 C 0.0001(7) 0.0708(4) 0.7532(3) 0.052(2) Uani 1 d . . .
H1 H 0.0363 0.2266 0.9428 0.059 Uiso 1 d . . .
H2 H 0.1285 0.2656 0.9333 0.059 Uiso 1 d . . .
H3 H 0.3980 0.4399 0.7793 0.049 Uiso 1 d . . .
H4 H 0.5237 0.4260 0.8437 0.052 Uiso 1 d . . .
H5 H 0.4949 0.3673 0.9024 0.053 Uiso 1 d . . .
H6 H 0.3383 0.3271 0.8969 0.044 Uiso 1 d . . .
H7 H -0.0986 0.1889 0.9177 0.053 Uiso 1 d . . .
H8 H -0.2506 0.1496 0.8815 0.063 Uiso 1 d . . .
H9 H -0.3125 0.1692 0.8027 0.059 Uiso 1 d . . .
H10 H -0.2255 0.2276 0.7623 0.054 Uiso 1 d . . .
H11 H -0.1613 0.3289 0.5649 0.073 Uiso 1 d . . .
H12 H -0.2678 0.3568 0.5414 0.073 Uiso 1 d . . .
H13 H 0.3450 0.3277 0.7225 0.051 Uiso 1 d . . .
H14 H 0.3682 0.2658 0.6668 0.068 Uiso 1 d . . .
H15 H 0.2305 0.2460 0.6064 0.070 Uiso 1 d . . .
H16 H 0.0771 0.2897 0.6052 0.056 Uiso 1 d . . .
H17 H -0.3823 0.4137 0.5513 0.067 Uiso 1 d . . .
H18 H -0.4854 0.4853 0.5590 0.069 Uiso 1 d . . .
H19 H -0.4259 0.5517 0.6140 0.071 Uiso 1 d . . .
H20 H -0.2678 0.5400 0.6617 0.058 Uiso 1 d . . .
H21 H 0.0201 0.6711 0.8312 0.049 Uiso 1 d . . .
H22 H 0.0738 0.6483 0.7872 0.049 Uiso 1 d . . .
H23 H 0.2901 0.4258 0.6586 0.045 Uiso 1 d . . .
H24 H 0.2990 0.5813 0.6424 0.056 Uiso 1 d . . .
H25 H 0.3354 0.4975 0.6168 0.049 Uiso 1 d . . .
H26 H 0.2105 0.5888 0.7070 0.046 Uiso 1 d . . .
H27 H -0.0209 0.6609 0.8981 0.055 Uiso 1 d . . .
H28 H -0.0890 0.6390 0.9666 0.058 Uiso 1 d . . .
H29 H -0.0909 0.5530 0.9898 0.055 Uiso 1 d . . .
H30 H -0.0251 0.4898 0.9451 0.047 Uiso 1 d . . .
H31 H 0.3101 0.3956 0.9853 0.050 Uiso 1 d . . .
H32 H 0.1950 0.3716 0.9753 0.050 Uiso 1 d . . .
H33 H -0.3286 0.3515 0.8300 0.047 Uiso 1 d . . .
H34 H -0.3451 0.2988 0.8933 0.053 Uiso 1 d . . .
H35 H -0.2117 0.2922 0.9562 0.054 Uiso 1 d . . .
H36 H -0.0620 0.3384 0.9521 0.042 Uiso 1 d . . .
H37 H 0.4123 0.4529 0.9719 0.049 Uiso 1 d . . .
H38 H 0.5231 0.5134 0.9441 0.057 Uiso 1 d . . .
H39 H 0.4656 0.5619 0.8759 0.057 Uiso 1 d . . .
H40 H 0.3031 0.5495 0.8371 0.048 Uiso 1 d . . .
H41 H -0.1811 0.2378 0.6352 0.056 Uiso 1 d . . .
H42 H -0.0932 0.1951 0.6286 0.056 Uiso 1 d . . .
H43 H -0.3851 0.4640 0.7622 0.050 Uiso 1 d . . .
H44 H -0.5167 0.4486 0.7013 0.052 Uiso 1 d . . .
H45 H -0.5047 0.3791 0.6488 0.053 Uiso 1 d . . .
H46 H -0.3560 0.3296 0.6589 0.041 Uiso 1 d . . .
H47 H 0.0496 0.1624 0.6557 0.057 Uiso 1 d . . .
H48 H 0.2138 0.1382 0.6852 0.061 Uiso 1 d . . .
H49 H 0.2901 0.1726 0.7580 0.063 Uiso 1 d . . .
H50 H 0.2020 0.2335 0.7960 0.054 Uiso 1 d . . .
H51 H -0.0274 0.6340 0.6891 0.057 Uiso 1 d . . .
H52 H 0.0255 0.6375 0.6407 0.057 Uiso 1 d . . .
H53 H -0.2671 0.4806 0.8728 0.050 Uiso 1 d . . .
H54 H -0.3112 0.5652 0.8895 0.055 Uiso 1 d . . .
H55 H -0.2678 0.6333 0.8426 0.056 Uiso 1 d . . .
H56 H -0.1826 0.6155 0.7790 0.051 Uiso 1 d . . .
H57 H 0.0780 0.6021 0.5846 0.059 Uiso 1 d . . .
H58 H 0.1333 0.5537 0.5239 0.069 Uiso 1 d . . .
H59 H 0.1077 0.4639 0.5209 0.055 Uiso 1 d . . .
H60 H 0.0289 0.4251 0.5785 0.052 Uiso 1 d . . .
H61 H 0.6443 0.2359 -0.0089 0.126 Uiso 1 d . . .
H62 H 0.6443 0.1946 -0.0484 0.126 Uiso 1 d . . .
H63 H 0.5620 0.2375 -0.0534 0.126 Uiso 1 d . . .
H64 H 0.0949 0.9229 -0.0061 0.156 Uiso 1 d . . .
H65 H 0.1696 0.9481 -0.0360 0.156 Uiso 1 d . . .
H66 H 0.1556 0.8884 -0.0363 0.156 Uiso 1 d . . .
H67 H 0.1734 0.0108 0.4660 0.145 Uiso 1 d . . .
H68 H 0.1601 0.0595 0.4337 0.145 Uiso 1 d . . .
H69 H 0.2625 0.0302 0.4416 0.145 Uiso 1 d . . .
H70 H -0.0173 0.1009 0.8165 0.093 Uiso 1 d . . .
H71 H 0.0170 0.1418 0.7824 0.093 Uiso 1 d . . .
H72 H -0.0944 0.1229 0.7752 0.093 Uiso 1 d . . .

loop_
_atom_site_aniso_label
_atom_site_aniso_U_11
_atom_site_aniso_U_22
_atom_site_aniso_U_33
_atom_site_aniso_U_23
_atom_site_aniso_U_13
_atom_site_aniso_U_12
Co1 0.0270(5) 0.0394(6) 0.0277(5) 0.0021(4) 0.0033(4) 0.0034(5)
Co2 0.0298(6) 0.0415(6) 0.0272(5) 0.0004(4) -0.0001(4) 0.0037(5)
Co3 0.0262(5) 0.0344(6) 0.0242(5) 0.0031(4) 0.0010(4) 0.0008(4)
Co4 0.0255(5) 0.0357(6) 0.0274(5) -0.0012(4) 0.0005(4) 0.0032(4)
Co5 0.0258(5) 0.0379(6) 0.0296(5) -0.0004(4) 0.0002(4) 0.0023(5)
Cl1 0.0501(13) 0.0627(14) 0.0373(11) 0.0077(9) -0.0008(10) -0.0099(11)
Cl2 0.0591(16) 0.0835(18) 0.0626(16) 0.0022(13) 0.0146(14) 0.0041(14)
Cl3 0.0488(14) 0.0703(16) 0.0629(16) -0.0003(12) -0.0097(12) -0.0089(13)
Cl4 0.0439(13) 0.0475(13) 0.0704(15) 0.0136(11) -0.0094(12) -0.0030(11)
O1 0.022(3) 0.034(3) 0.032(3) 0.003(2) -0.003(2) 0.000(2)
O2 0.037(3) 0.039(3) 0.025(3) -0.005(2) 0.005(2) 0.002(2)
O3 0.027(3) 0.037(3) 0.027(3) 0.001(2) 0.005(2) 0.000(2)
O4 0.028(3) 0.037(3) 0.024(3) 0.004(2) 0.001(2) -0.003(2)
O5 0.030(3) 0.037(3) 0.026(3) -0.003(2) -0.001(2) 0.001(2)
O6 0.031(3) 0.034(3) 0.026(3) 0.000(2) -0.002(2) -0.001(2)
O7 0.175(9) 0.142(7) 0.058(4) -0.022(4) 0.058(5) -0.102(6)
O8 0.124(6) 0.049(4) 0.080(5) -0.001(3) 0.013(4) -0.011(4)
O9 0.066(5) 0.123(7) 0.150(8) -0.002(5) -0.050(5) 0.029(5)
O10 0.061(4) 0.088(4) 0.038(3) 0.006(3) -0.011(3) -0.015(3)
O11 0.114(7) 0.092(6) 0.165(8) 0.026(5) 0.084(7) 0.001(5)
O12 0.126(8) 0.118(7) 0.173(9) 0.051(6) -0.053(7) 0.024(6)
O13 0.098(6) 0.155(8) 0.109(6) -0.029(5) 0.071(6) -0.018(6)
O14 0.110(7) 0.225(10) 0.072(5) -0.073(6) 0.009(5) -0.047(7)
O15 0.083(6) 0.127(7) 0.182(9) 0.068(6) 0.053(6) 0.015(5)
O16 0.120(9) 0.131(9) 0.363(19) 0.127(11) 0.010(10) 0.021(7)
O17 0.191(12) 0.365(18) 0.123(8) -0.172(11) 0.023(8) -0.095(12)
O18 0.087(6) 0.199(9) 0.096(6) -0.056(6) -0.025(5) -0.047(6)
O19 0.049(4) 0.102(5) 0.084(5) 0.005(4) -0.007(4) -0.023(4)
O20 0.081(5) 0.057(4) 0.055(4) 0.017(3) -0.003(3) -0.017(3)
O21 0.086(5) 0.120(6) 0.082(5) 0.047(4) -0.052(4) -0.028(5)
O22 0.097(6) 0.087(6) 0.177(9) -0.002(5) 0.045(6) 0.040(5)
O23 0.166(9) 0.122(7) 0.159(9) -0.070(6) 0.007(7) -0.037(7)
O24 0.082(5) 0.068(4) 0.102(5) -0.003(4) 0.019(4) -0.023(4)
O25 0.097(6) 0.108(6) 0.091(6) -0.018(4) -0.020(5) 0.029(5)
O26 0.075(5) 0.118(6) 0.086(5) -0.012(4) -0.002(4) 0.004(5)
N1 0.025(3) 0.038(3) 0.031(3) -0.003(3) 0.006(3) -0.002(3)
N2 0.024(3) 0.039(4) 0.032(3) 0.000(3) -0.004(3) 0.000(3)
N3 0.024(3) 0.041(4) 0.029(3) 0.002(3) -0.001(3) -0.006(3)
N4 0.045(4) 0.067(5) 0.035(4) 0.006(3) -0.002(3) -0.007(4)
N5 0.033(4) 0.033(3) 0.043(4) -0.002(3) 0.003(3) 0.000(3)
N6 0.043(4) 0.042(4) 0.031(4) 0.004(3) 0.008(3) 0.009(3)
N7 0.041(4) 0.045(4) 0.031(4) 0.001(3) 0.005(3) 0.002(3)
N8 0.036(4) 0.045(4) 0.035(4) 0.006(3) 0.008(3) 0.005(3)
N9 0.054(5) 0.076(5) 0.052(5) -0.030(4) -0.018(4) 0.006(4)
N10 0.036(4) 0.043(4) 0.031(3) -0.001(3) -0.003(3) 0.000(3)
N11 0.023(3) 0.053(4) 0.028(3) 0.006(3) -0.001(3) -0.005(3)
N12 0.025(3) 0.043(4) 0.023(3) 0.004(3) 0.002(3) -0.004(3)
N13 0.029(3) 0.034(3) 0.026(3) -0.005(2) 0.002(3) 0.002(3)
N14 0.055(4) 0.031(4) 0.043(4) 0.009(3) 0.020(3) 0.006(3)
N15 0.032(3) 0.041(4) 0.022(3) 0.001(3) 0.004(3) 0.000(3)
N16 0.028(3) 0.040(4) 0.029(3) 0.000(3) 0.005(3) -0.001(3)
N17 0.023(3) 0.039(3) 0.027(3) 0.008(3) 0.001(3) -0.001(3)
N18 0.022(3) 0.040(4) 0.027(3) 0.004(3) 0.000(3) 0.002(3)
N19 0.032(4) 0.059(4) 0.036(4) 0.010(3) 0.001(3) 0.004(3)
N20 0.023(3) 0.045(4) 0.026(3) 0.004(3) -0.001(3) 0.001(3)
N21 0.028(3) 0.041(4) 0.028(3) 0.001(3) 0.003(3) 0.008(3)
N22 0.026(3) 0.041(4) 0.035(3) 0.002(3) -0.001(3) 0.006(3)
N23 0.027(3) 0.037(4) 0.038(4) 0.005(3) -0.003(3) 0.011(3)
N24 0.045(4) 0.049(4) 0.046(4) -0.016(3) -0.006(3) 0.009(3)
N25 0.031(4) 0.040(4) 0.038(4) -0.001(3) -0.001(3) 0.007(3)
N26 0.024(3) 0.041(4) 0.033(3) -0.006(3) 0.005(3) 0.003(3)
N27 0.029(3) 0.045(4) 0.028(3) -0.002(3) -0.005(3) 0.004(3)
N28 0.030(4) 0.041(4) 0.033(3) 0.000(3) -0.004(3) 0.002(3)
N29 0.053(5) 0.046(4) 0.045(4) 0.002(3) 0.011(4) -0.003(4)
N30 0.034(4) 0.051(4) 0.029(3) 0.002(3) -0.002(3) 0.002(3)
N31 0.155(11) 0.129(9) 0.077(7) 0.000(6) 0.025(7) -0.050(8)
N32 0.100(9) 0.127(9) 0.095(8) 0.022(7) 0.028(7) -0.011(7)
N33 0.104(8) 0.134(9) 0.088(7) 0.011(6) 0.001(6) -0.018(7)
N34 0.073(6) 0.059(5) 0.085(6) -0.013(4) 0.021(5) -0.009(5)
C1 0.036(5) 0.048(5) 0.041(5) 0.005(4) 0.007(4) -0.005(4)
C2 0.031(5) 0.060(5) 0.037(5) 0.002(4) -0.001(4) -0.007(4)
C3 0.028(4) 0.061(5) 0.036(5) -0.006(4) -0.012(4) 0.002(4)
C4 0.035(5) 0.043(5) 0.033(4) 0.005(3) 0.005(4) 0.008(4)
C5 0.025(4) 0.025(4) 0.034(4) -0.004(3) 0.007(3) 0.004(3)
C6 0.027(4) 0.038(4) 0.027(4) -0.005(3) 0.005(3) 0.005(3)
C7 0.031(4) 0.034(4) 0.034(4) -0.003(3) 0.005(4) 0.000(3)
C8 0.029(4) 0.031(4) 0.037(4) -0.002(3) 0.007(4) 0.005(3)
C9 0.039(5) 0.046(5) 0.051(5) 0.001(4) 0.014(4) -0.005(4)
C10 0.032(5) 0.063(6) 0.066(6) 0.002(5) 0.018(5) -0.005(4)
C11 0.037(5) 0.046(5) 0.066(6) 0.005(4) 0.011(5) -0.002(4)
C12 0.031(5) 0.051(5) 0.056(5) -0.002(4) 0.004(4) -0.005(4)
C13 0.036(5) 0.050(5) 0.045(5) 0.001(4) 0.010(4) 0.017(4)
C14 0.044(5) 0.075(6) 0.056(6) 0.004(5) 0.016(5) 0.010(5)
C15 0.063(6) 0.054(6) 0.056(6) -0.016(4) 0.016(5) 0.015(5)
C16 0.053(5) 0.043(5) 0.047(5) -0.006(4) 0.012(4) 0.007(4)
C17 0.043(5) 0.030(4) 0.024(4) 0.000(3) 0.007(4) 0.001(4)
C18 0.032(4) 0.038(4) 0.020(4) 0.001(3) 0.003(3) 0.006(3)
C19 0.038(5) 0.044(5) 0.031(4) 0.000(3) -0.004(4) -0.006(4)
C20 0.035(5) 0.058(5) 0.029(4) 0.002(4) 0.001(4) 0.000(4)
C21 0.038(5) 0.089(7) 0.037(5) -0.002(4) -0.008(4) -0.011(5)
C22 0.039(5) 0.080(7) 0.050(6) 0.003(5) -0.012(4) 0.009(5)
C23 0.046(5) 0.069(6) 0.055(6) 0.007(5) -0.010(5) 0.017(5)
C24 0.045(5) 0.062(6) 0.038(5) 0.005(4) 0.001(4) 0.007(5)
C25 0.029(4) 0.058(5) 0.028(4) -0.006(4) 0.007(3) 0.000(4)
C26 0.029(4) 0.079(6) 0.037(5) 0.025(4) 0.007(4) -0.005(4)
C27 0.029(4) 0.074(6) 0.021(4) 0.005(4) 0.006(3) -0.003(4)
C28 0.034(4) 0.044(5) 0.037(4) 0.010(3) 0.002(4) -0.003(4)
C29 0.026(4) 0.039(4) 0.018(3) 0.005(3) -0.003(3) 0.001(3)
C30 0.026(4) 0.034(4) 0.023(4) 0.006(3) -0.003(3) -0.002(3)
C31 0.018(4) 0.043(5) 0.036(4) 0.003(3) -0.008(3) 0.000(3)
C32 0.025(4) 0.040(4) 0.027(4) 0.000(3) 0.000(3) 0.000(3)
C33 0.047(5) 0.042(5) 0.048(5) -0.001(4) 0.007(4) 0.010(4)
C34 0.056(6) 0.053(5) 0.040(5) -0.009(4) 0.015(4) 0.016(4)
C35 0.056(6) 0.059(6) 0.029(4) 0.004(4) 0.018(4) 0.008(4)
C36 0.046(5) 0.038(4) 0.034(4) 0.005(3) 0.008(4) 0.006(4)
C37 0.028(4) 0.043(5) 0.045(5) 0.004(4) 0.001(4) -0.006(4)
C38 0.040(5) 0.042(5) 0.049(5) -0.005(4) 0.004(4) -0.014(4)
C39 0.051(5) 0.041(5) 0.046(5) 0.004(4) 0.020(4) -0.007(4)
C40 0.035(4) 0.038(4) 0.034(4) 0.005(3) 0.004(4) -0.004(4)
C41 0.031(4) 0.031(4) 0.031(4) 0.000(3) 0.006(3) 0.001(3)
C42 0.038(4) 0.026(4) 0.029(4) -0.002(3) 0.006(3) 0.004(3)
C43 0.035(4) 0.040(4) 0.020(4) 0.002(3) 0.003(3) 0.000(4)
C44 0.028(4) 0.039(4) 0.028(4) -0.001(3) 0.004(3) -0.006(3)
C45 0.032(4) 0.062(5) 0.029(4) 0.003(4) -0.005(4) 0.000(4)
C46 0.029(4) 0.066(6) 0.043(5) -0.015(4) -0.005(4) -0.008(4)
C47 0.039(5) 0.048(5) 0.052(5) -0.008(4) 0.005(4) -0.016(4)
C48 0.033(4) 0.046(5) 0.040(5) 0.009(3) -0.001(4) -0.006(4)
C49 0.039(5) 0.045(5) 0.037(4) 0.000(3) 0.002(4) 0.012(4)
C50 0.020(4) 0.071(6) 0.041(5) -0.001(4) -0.001(4) 0.012(4)
C51 0.023(4) 0.061(5) 0.049(5) -0.001(4) -0.002(4) -0.004(4)
C52 0.030(4) 0.039(4) 0.035(4) 0.001(3) 0.004(3) 0.003(4)
C53 0.020(4) 0.037(4) 0.026(4) 0.001(3) -0.004(3) 0.001(3)
C54 0.028(4) 0.036(4) 0.031(4) -0.002(3) -0.003(3) -0.001(3)
C55 0.034(4) 0.035(4) 0.028(4) -0.003(3) 0.002(3) 0.001(3)
C56 0.032(4) 0.040(4) 0.038(4) 0.002(3) 0.007(4) 0.003(4)
C57 0.046(5) 0.045(5) 0.053(5) -0.005(4) 0.002(4) 0.015(4)
C58 0.049(6) 0.035(5) 0.075(6) -0.016(4) 0.020(5) 0.006(4)
C59 0.038(5) 0.049(5) 0.070(6) -0.014(4) 0.003(5) 0.013(4)
C60 0.031(5) 0.046(5) 0.054(5) -0.008(4) -0.004(4) 0.001(4)
C61 0.029(4) 0.060(5) 0.035(4) -0.007(4) 0.004(4) 0.002(4)
C62 0.031(5) 0.066(6) 0.042(5) -0.012(4) 0.010(4) 0.008(4)
C63 0.047(5) 0.044(5) 0.051(5) -0.010(4) 0.006(4) 0.009(4)
C64 0.037(5) 0.041(5) 0.050(5) 0.000(4) 0.004(4) 0.002(4)
C65 0.026(4) 0.033(4) 0.030(4) -0.005(3) -0.009(3) 0.004(3)
C66 0.025(4) 0.037(4) 0.026(4) -0.004(3) -0.005(3) 0.006(3)
C67 0.028(4) 0.051(5) 0.035(4) 0.004(4) -0.004(4) 0.000(4)
C68 0.026(4) 0.052(5) 0.036(4) 0.001(4) -0.009(4) 0.003(4)
C69 0.049(5) 0.057(5) 0.038(5) 0.008(4) 0.004(4) -0.009(4)
C70 0.044(5) 0.092(7) 0.033(5) 0.014(5) -0.002(4) -0.007(5)
C71 0.037(5) 0.073(6) 0.030(4) -0.002(4) 0.007(4) 0.007(5)
C72 0.043(5) 0.051(5) 0.037(5) 0.003(4) 0.004(4) 0.011(4)
C73 0.120(11) 0.089(9) 0.142(11) 0.030(8) 0.072(10) -0.001(8)
C74 0.127(12) 0.098(9) 0.063(7) -0.003(6) 0.038(8) -0.023(8)
C75 0.107(11) 0.119(11) 0.153(13) 0.062(9) -0.063(10) -0.006(9)
C76 0.088(9) 0.076(8) 0.088(9) 0.021(7) 0.028(7) 0.005(7)
C77 0.163(14) 0.142(12) 0.091(9) -0.060(9) 0.093(10) -0.073(10)
C78 0.094(9) 0.108(9) 0.059(7) -0.008(6) 0.038(7) -0.031(7)
C79 0.110(9) 0.069(7) 0.065(7) 0.001(5) 0.022(7) 0.019(6)
C80 0.044(5) 0.064(6) 0.048(5) 0.006(5) 0.003(4) 0.001(5)

loop_
_atom_type_symbol
_atom_type_description
_atom_type_scat_dispersion_real
_atom_type_scat_dispersion_imag
_atom_type_scat_source
C C 0.0033 0.0016 'International Tables Vol C Tables 4.2.6.8 and 6.1.1.4'
H H 0.0000 0.0000 'International Tables Vol C Tables 4.2.6.8 and 6.1.1.4'
N N 0.0061 0.0033 'International Tables Vol C Tables 4.2.6.8 and 6.1.1.4'
O O 0.0106 0.0060 'International Tables Vol C Tables 4.2.6.8 and 6.1.1.4'
Cl Cl 0.1484 0.1585 'International Tables Vol C Tables 4.2.6.8 and 6.1.1.4'
Co Co 0.3494 0.9721 'International Tables Vol C Tables 4.2.6.8 and 6.1.1.4'

loop_
_geom_angle_atom_site_label_1
_geom_angle_atom_site_label_2
_geom_angle_atom_site_label_3
_geom_angle
_geom_angle_site_symmetry_1
_geom_angle_site_symmetry_3
_geom_angle_publ_flag
O1 Co1 O2 93.65(17) . . ?
O1 Co1 N1 78.5(2) . . ?
O2 Co1 N1 171.6(2) . . ?
O1 Co1 O3 98.44(17) . . ?
O2 Co1 O3 96.28(17) . . ?
N1 Co1 O3 87.69(19) . . ?
O1 Co1 N6 91.0(2) . . ?
O2 Co1 N6 78.3(2) . . ?
N1 Co1 N6 98.9(2) . . ?
O3 Co1 N6 169.38(19) . . ?
O1 Co1 N11 175.5(2) . . ?
O2 Co1 N11 87.91(19) . . ?
N1 Co1 N11 100.2(2) . . ?
O3 Co1 N11 77.2(2) . . ?
N6 Co1 N11 93.4(2) . . ?
N28 Co2 N8 156.7(2) . . ?
N28 Co2 O2 122.2(2) . . ?
N8 Co2 O2 74.2(2) . . ?
N28 Co2 O6 74.9(2) . . ?
N8 Co2 O6 123.1(2) . . ?
O2 Co2 O6 94.71(17) . . ?
N28 Co2 N30 74.3(2) . . ?
N8 Co2 N30 89.7(2) . . ?
O2 Co2 N30 92.1(2) . . ?
O6 Co2 N30 147.1(2) . . ?
N28 Co2 N10 90.7(2) . . ?
N8 Co2 N10 74.2(2) . . ?
O2 Co2 N10 147.1(2) . . ?
O6 Co2 N10 94.67(19) . . ?
N30 Co2 N10 96.8(2) . . ?
N18 Co3 N13 155.9(2) . . ?
N18 Co3 O3 122.2(2) . . ?
N13 Co3 O3 74.92(19) . . ?
N18 Co3 O4 74.85(19) . . ?
N13 Co3 O4 123.7(2) . . ?
O3 Co3 O4 94.26(17) . . ?
N18 Co3 N15 92.1(2) . . ?
N13 Co3 N15 73.7(2) . . ?
O3 Co3 N15 145.48(18) . . ?
O4 Co3 N15 91.28(19) . . ?
N18 Co3 N20 73.7(2) . . ?
N13 Co3 N20 90.3(2) . . ?
O3 Co3 N20 91.08(19) . . ?
O4 Co3 N20 145.77(19) . . ?
N15 Co3 N20 103.1(2) . . ?
O4 Co4 O5 98.65(17) . . ?
O4 Co4 O6 97.11(17) . . ?
O5 Co4 O6 95.37(17) . . ?
O4 Co4 N26 88.62(19) . . ?
O5 Co4 N26 170.61(19) . . ?
O6 Co4 N26 77.7(2) . . ?
O4 Co4 N16 78.00(19) . . ?
O5 Co4 N16 86.67(19) . . ?
O6 Co4 N16 175.0(2) . . ?
N26 Co4 N16 100.7(2) . . ?
O4 Co4 N21 174.47(19) . . ?
O5 Co4 N21 77.74(19) . . ?
O6 Co4 N21 87.45(19) . . ?
N26 Co4 N21 95.4(2) . . ?
N16 Co4 N21 97.5(2) . . ?
N3 Co5 N23 158.3(2) . . ?
N3 Co5 O5 120.9(2) . . ?
N23 Co5 O5 74.26(19) . . ?
N3 Co5 O1 74.0(2) . . ?
N23 Co5 O1 122.9(2) . . ?
O5 Co5 O1 94.24(17) . . ?
N3 Co5 N25 94.8(2) . . ?
N23 Co5 N25 73.2(2) . . ?
O5 Co5 N25 143.95(19) . . ?
O1 Co5 N25 90.5(2) . . ?
N3 Co5 N5 74.4(2) . . ?
N23 Co5 N5 89.9(2) . . ?
O5 Co5 N5 94.5(2) . . ?
O1 Co5 N5 147.2(2) . . ?
N25 Co5 N5 100.6(2) . . ?
O7 Cl1 O8 112.6(5) . . ?
O7 Cl1 O9 107.3(6) . . ?
O8 Cl1 O9 107.1(5) . . ?
O7 Cl1 O10 110.1(4) . . ?
O8 Cl1 O10 110.5(4) . . ?
O9 Cl1 O10 109.1(5) . . ?
O14 Cl2 O13 109.5(5) . . ?
O14 Cl2 O11 113.0(6) . . ?
O13 Cl2 O11 107.7(5) . . ?
O14 Cl2 O12 110.1(6) . . ?
O13 Cl2 O12 107.7(6) . . ?
O11 Cl2 O12 108.6(6) . . ?
O17 Cl3 O18 113.7(7) . . ?
O17 Cl3 O16 112.6(10) . . ?
O18 Cl3 O16 106.3(7) . . ?
O17 Cl3 O15 109.8(8) . . ?
O18 Cl3 O15 107.0(6) . . ?
O16 Cl3 O15 107.1(6) . . ?
O22 Cl4 O21 111.2(5) . . ?
O22 Cl4 O20 110.5(5) . . ?
O21 Cl4 O20 107.8(4) . . ?
O22 Cl4 O19 109.8(5) . . ?
O21 Cl4 O19 108.1(4) . . ?
O20 Cl4 O19 109.3(4) . . ?
C6 O1 Co1 114.8(4) . . ?
C6 O1 Co5 109.1(4) . . ?
Co1 O1 Co5 135.2(2) . . ?
C18 O2 Co1 113.9(4) . . ?
C18 O2 Co2 110.4(4) . . ?
Co1 O2 Co2 134.2(2) . . ?
C30 O3 Co1 115.5(4) . . ?
C30 O3 Co3 109.2(4) . . ?
Co1 O3 Co3 134.1(2) . . ?
C42 O4 Co4 116.5(4) . . ?
C42 O4 Co3 108.9(4) . . ?
Co4 O4 Co3 133.6(2) . . ?
C54 O5 Co4 114.7(4) . . ?
C54 O5 Co5 109.7(4) . . ?
Co4 O5 Co5 134.9(2) . . ?
C66 O6 Co4 115.8(4) . . ?
C66 O6 Co2 108.8(4) . . ?
Co4 O6 Co2 134.6(2) . . ?
C5 N1 C1 117.2(6) . . ?
C5 N1 Co1 114.9(5) . . ?
C1 N1 Co1 127.8(5) . . ?
C6 N2 N3 108.6(5) . . ?
C7 N3 N2 117.2(6) . . ?
C7 N3 Co5 122.3(5) . . ?
N2 N3 Co5 120.2(4) . . ?
C12 N5 C8 116.7(7) . . ?
C12 N5 Co5 128.6(5) . . ?
C8 N5 Co5 114.4(5) . . ?
C13 N6 C17 118.4(6) . . ?
C13 N6 Co1 128.3(5) . . ?
C17 N6 Co1 113.3(5) . . ?
C18 N7 N8 108.3(6) . . ?
C19 N8 N7 116.5(6) . . ?
C19 N8 Co2 121.7(5) . . ?
N7 N8 Co2 118.0(4) . . ?
C24 N10 C20 118.7(7) . . ?
C24 N10 Co2 128.1(5) . . ?
C20 N10 Co2 113.1(5) . . ?
C29 N11 C25 118.6(6) . . ?
C29 N11 Co1 114.6(5) . . ?
C25 N11 Co1 126.8(5) . . ?
C30 N12 N13 108.7(5) . . ?
C31 N13 N12 117.4(6) . . ?
C31 N13 Co3 124.1(5) . . ?
N12 N13 Co3 118.4(4) . . ?
C36 N15 C32 117.1(6) . . ?
C36 N15 Co3 129.1(5) . . ?
C32 N15 Co3 113.8(4) . . ?
C37 N16 C41 117.5(6) . . ?
C37 N16 Co4 128.8(5) . . ?
C41 N16 Co4 113.5(4) . . ?
C42 N17 N18 107.9(5) . . ?
C43 N18 N17 116.7(5) . . ?
C43 N18 Co3 124.1(5) . . ?
N17 N18 Co3 119.2(4) . . ?
C48 N20 C44 117.8(6) . . ?
C48 N20 Co3 128.3(4) . . ?
C44 N20 Co3 113.9(4) . . ?
C53 N21 C49 118.7(6) . . ?
C53 N21 Co4 113.7(4) . . ?
C49 N21 Co4 127.1(5) . . ?
C54 N22 N23 107.8(6) . . ?
C55 N23 N22 115.9(6) . . ?
C55 N23 Co5 124.3(5) . . ?
N22 N23 Co5 119.3(4) . . ?
C60 N25 C56 118.0(6) . . ?
C60 N25 Co5 126.0(5) . . ?
C56 N25 Co5 116.0(5) . . ?
C61 N26 C65 118.0(6) . . ?
C61 N26 Co4 127.2(5) . . ?
C65 N26 Co4 114.8(4) . . ?
C66 N27 N28 108.4(6) . . ?
C67 N28 N27 116.9(6) . . ?
C67 N28 Co2 123.7(5) . . ?
N27 N28 Co2 118.9(4) . . ?
C68 N30 C72 116.3(7) . . ?
C68 N30 Co2 114.6(5) . . ?
C72 N30 Co2 129.2(5) . . ?
N1 C1 C2 123.1(7) . . ?
C3 C2 C1 118.4(7) . . ?
C4 C3 C2 119.6(7) . . ?
C3 C4 C5 119.8(7) . . ?
N1 C5 C4 121.9(7) . . ?
N1 C5 C6 113.8(6) . . ?
C4 C5 C6 124.3(6) . . ?
O1 C6 N2 125.5(6) . . ?
O1 C6 C5 117.8(6) . . ?
N2 C6 C5 116.7(6) . . ?
N3 C7 N4 123.4(7) . . ?
N3 C7 C8 115.5(6) . . ?
N4 C7 C8 121.0(7) . . ?
N5 C8 C9 123.2(7) . . ?
N5 C8 C7 113.3(6) . . ?
C9 C8 C7 123.5(7) . . ?
C8 C9 C10 118.3(7) . . ?
C11 C10 C9 119.0(8) . . ?
C10 C11 C12 118.7(8) . . ?
N5 C12 C11 123.9(8) . . ?
N6 C13 C14 123.9(8) . . ?
C13 C14 C15 117.9(8) . . ?
C16 C15 C14 119.3(7) . . ?
C17 C16 C15 119.3(8) . . ?
N6 C17 C16 121.1(7) . . ?
N6 C17 C18 114.5(6) . . ?
C16 C17 C18 124.4(7) . . ?
O2 C18 N7 124.8(6) . . ?
O2 C18 C17 119.2(6) . . ?
N7 C18 C17 115.6(6) . . ?
N8 C19 N9 122.9(7) . . ?
N8 C19 C20 114.2(6) . . ?
N9 C19 C20 122.9(7) . . ?
N10 C20 C21 121.3(7) . . ?
N10 C20 C19 114.7(6) . . ?
C21 C20 C19 124.0(7) . . ?
C22 C21 C20 119.8(8) . . ?
C21 C22 C23 119.4(7) . . ?
C22 C23 C24 117.4(8) . . ?
N10 C24 C23 123.3(8) . . ?
N11 C25 C27 122.2(7) . . ?
C27 C26 C28 117.9(7) . . ?
C26 C27 C25 118.9(7) . . ?
C29 C28 C26 120.5(7) . . ?
N11 C29 C28 121.8(6) . . ?
N11 C29 C30 115.3(6) . . ?
C28 C29 C30 122.8(7) . . ?
N12 C30 O3 125.8(6) . . ?
N12 C30 C29 117.1(6) . . ?
O3 C30 C29 117.0(6) . . ?
N13 C31 N14 125.3(7) . . ?
N13 C31 C32 114.3(6) . . ?
N14 C31 C32 120.4(6) . . ?
N15 C32 C33 122.6(6) . . ?
N15 C32 C31 113.9(6) . . ?
C33 C32 C31 123.4(7) . . ?
C34 C33 C32 118.4(7) . . ?
C35 C34 C33 119.7(7) . . ?
C34 C35 C36 118.9(7) . . ?
N15 C36 C35 123.1(7) . . ?
N16 C37 C38 123.8(7) . . ?
C37 C38 C39 119.2(7) . . ?
C38 C39 C40 119.1(7) . . ?
C39 C40 C41 119.0(7) . . ?
N16 C41 C40 121.4(6) . . ?
N16 C41 C42 115.3(6) . . ?
C40 C41 C42 123.2(6) . . ?
O4 C42 N17 126.4(6) . . ?
O4 C42 C41 116.5(6) . . ?
N17 C42 C41 117.0(6) . . ?
N18 C43 N19 124.8(7) . . ?
N18 C43 C44 114.2(6) . . ?
N19 C43 C44 121.0(6) . . ?
N20 C44 C45 123.0(6) . . ?
N20 C44 C43 113.8(6) . . ?
C45 C44 C43 123.2(6) . . ?
C44 C45 C46 117.4(7) . . ?
C47 C46 C45 119.6(7) . . ?
C46 C47 C48 119.1(7) . . ?
N20 C48 C47 123.2(7) . . ?
N21 C49 C50 122.8(7) . . ?
C49 C50 C51 118.8(7) . . ?
C52 C51 C50 118.0(7) . . ?
C51 C52 C53 120.1(7) . . ?
N21 C53 C52 121.6(6) . . ?
N21 C53 C54 115.2(6) . . ?
C52 C53 C54 123.2(6) . . ?
O5 C54 N22 125.2(6) . . ?
O5 C54 C53 117.7(6) . . ?
N22 C54 C53 117.0(6) . . ?
N23 C55 N24 125.0(7) . . ?
N23 C55 C56 112.4(6) . . ?
N24 C55 C56 122.6(6) . . ?
N25 C56 C57 122.7(7) . . ?
N25 C56 C55 113.6(6) . . ?
C57 C56 C55 123.7(7) . . ?
C58 C57 C56 119.6(7) . . ?
C57 C58 C59 119.0(7) . . ?
C58 C59 C60 118.5(7) . . ?
N25 C60 C59 122.0(7) . . ?
N26 C61 C62 121.7(7) . . ?
C63 C62 C61 119.3(7) . . ?
C64 C63 C62 119.8(7) . . ?
C63 C64 C65 119.0(7) . . ?
N26 C65 C64 122.1(7) . . ?
N26 C65 C66 113.4(6) . . ?
C64 C65 C66 124.5(7) . . ?
O6 C66 N27 125.7(6) . . ?
O6 C66 C65 117.9(6) . . ?
N27 C66 C65 116.3(6) . . ?
N28 C67 N29 125.1(7) . . ?
N28 C67 C68 113.8(7) . . ?
N29 C67 C68 121.0(7) . . ?
N30 C68 C69 123.8(7) . . ?
N30 C68 C67 113.5(7) . . ?
C69 C68 C67 122.7(7) . . ?
C70 C69 C68 117.8(8) . . ?
C71 C70 C69 119.8(8) . . ?
C70 C71 C72 118.6(7) . . ?
N30 C72 C71 123.7(7) . . ?
N31 C74 C73 178.3(16) . . ?
N32 C76 C75 179.1(14) . . ?
C77 C78 N33 178.8(17) . . ?
N34 C80 C79 178.1(10) . . ?

loop_
_geom_bond_atom_site_label_1
_geom_bond_atom_site_label_2
_geom_bond_distance
_geom_bond_site_symmetry_2
_geom_bond_publ_flag
Co1 O1 2.076(4) . ?
Co1 O2 2.106(5) . ?
Co1 N1 2.108(6) . ?
Co1 O3 2.109(4) . ?
Co1 N6 2.113(6) . ?
Co1 N11 2.139(6) . ?
Co2 N28 2.002(6) . ?
Co2 N8 2.024(6) . ?
Co2 O2 2.132(5) . ?
Co2 O6 2.153(4) . ?
Co2 N30 2.227(6) . ?
Co2 N10 2.232(6) . ?
Co3 N18 2.013(5) . ?
Co3 N13 2.018(5) . ?
Co3 O3 2.133(4) . ?
Co3 O4 2.140(4) . ?
Co3 N15 2.250(6) . ?
Co3 N20 2.253(6) . ?
Co4 O4 2.092(4) . ?
Co4 O5 2.095(4) . ?
Co4 O6 2.096(4) . ?
Co4 N26 2.115(6) . ?
Co4 N16 2.120(6) . ?
Co4 N21 2.138(6) . ?
Co5 N3 2.018(5) . ?
Co5 N23 2.026(6) . ?
Co5 O5 2.149(4) . ?
Co5 O1 2.177(4) . ?
Co5 N25 2.206(6) . ?
Co5 N5 2.232(6) . ?
Cl1 O7 1.390(6) . ?
Cl1 O8 1.408(6) . ?
Cl1 O9 1.416(7) . ?
Cl1 O10 1.422(5) . ?
Cl2 O14 1.392(7) . ?
Cl2 O13 1.397(7) . ?
Cl2 O11 1.403(7) . ?
Cl2 O12 1.403(8) . ?
Cl3 O17 1.294(9) . ?
Cl3 O18 1.373(7) . ?
Cl3 O16 1.374(9) . ?
Cl3 O15 1.432(8) . ?
Cl4 O22 1.368(7) . ?
Cl4 O21 1.434(7) . ?
Cl4 O20 1.435(5) . ?
Cl4 O19 1.436(6) . ?
O1 C6 1.307(7) . ?
O2 C18 1.289(7) . ?
O3 C30 1.309(7) . ?
O4 C42 1.299(7) . ?
O5 C54 1.315(8) . ?
O6 C66 1.290(7) . ?
N1 C5 1.335(8) . ?
N1 C1 1.355(9) . ?
N2 C6 1.312(8) . ?
N2 N3 1.389(7) . ?
N3 C7 1.301(8) . ?
N4 C7 1.343(9) . ?
N5 C12 1.336(9) . ?
N5 C8 1.340(8) . ?
N6 C13 1.335(9) . ?
N6 C17 1.372(9) . ?
N7 C18 1.318(8) . ?
N7 N8 1.403(8) . ?
N8 C19 1.305(9) . ?
N9 C19 1.366(9) . ?
N10 C24 1.319(9) . ?
N10 C20 1.351(9) . ?
N11 C29 1.331(8) . ?
N11 C25 1.341(9) . ?
N12 C30 1.296(8) . ?
N12 N13 1.400(7) . ?
N13 C31 1.293(8) . ?
N14 C31 1.343(8) . ?
N15 C36 1.341(9) . ?
N15 C32 1.348(8) . ?
N16 C37 1.327(9) . ?
N16 C41 1.368(8) . ?
N17 C42 1.312(8) . ?
N17 N18 1.391(7) . ?
N18 C43 1.299(8) . ?
N19 C43 1.353(8) . ?
N20 C48 1.336(9) . ?
N20 C44 1.342(8) . ?
N21 C53 1.335(8) . ?
N21 C49 1.338(9) . ?
N22 C54 1.321(8) . ?
N22 N23 1.405(7) . ?
N23 C55 1.312(8) . ?
N24 C55 1.325(8) . ?
N25 C60 1.331(9) . ?
N25 C56 1.340(9) . ?
N26 C61 1.347(9) . ?
N26 C65 1.369(9) . ?
N27 C66 1.320(9) . ?
N27 N28 1.393(8) . ?
N28 C67 1.312(9) . ?
N29 C67 1.316(9) . ?
N30 C68 1.345(9) . ?
N30 C72 1.348(9) . ?
N31 C74 1.128(13) . ?
N32 C76 1.186(14) . ?
N33 C78 1.466(14) . ?
N34 C80 1.124(10) . ?
C1 C2 1.382(10) . ?
C2 C3 1.361(10) . ?
C3 C4 1.358(10) . ?
C4 C5 1.387(9) . ?
C5 C6 1.498(9) . ?
C7 C8 1.483(10) . ?
C8 C9 1.380(10) . ?
C9 C10 1.389(11) . ?
C10 C11 1.366(11) . ?
C11 C12 1.373(10) . ?
C13 C14 1.360(11) . ?
C14 C15 1.406(12) . ?
C15 C16 1.383(11) . ?
C16 C17 1.380(10) . ?
C17 C18 1.460(9) . ?
C19 C20 1.469(10) . ?
C20 C21 1.395(10) . ?
C21 C22 1.367(12) . ?
C22 C23 1.391(12) . ?
C23 C24 1.409(11) . ?
C25 C27 1.391(10) . ?
C26 C27 1.378(11) . ?
C26 C28 1.379(10) . ?
C28 C29 1.371(9) . ?
C29 C30 1.486(9) . ?
C31 C32 1.488(9) . ?
C32 C33 1.386(10) . ?
C33 C34 1.377(10) . ?
C34 C35 1.357(11) . ?
C35 C36 1.381(10) . ?
C37 C38 1.367(10) . ?
C38 C39 1.371(10) . ?
C39 C40 1.380(10) . ?
C40 C41 1.393(9) . ?
C41 C42 1.486(9) . ?
C43 C44 1.491(9) . ?
C44 C45 1.391(9) . ?
C45 C46 1.397(10) . ?
C46 C47 1.366(11) . ?
C47 C48 1.371(10) . ?
C49 C50 1.373(10) . ?
C50 C51 1.397(10) . ?
C51 C52 1.372(10) . ?
C52 C53 1.385(9) . ?
C53 C54 1.475(9) . ?
C55 C56 1.492(10) . ?
C56 C57 1.359(10) . ?
C57 C58 1.351(11) . ?
C58 C59 1.382(11) . ?
C59 C60 1.385(10) . ?
C61 C62 1.402(10) . ?
C62 C63 1.375(11) . ?
C63 C64 1.368(11) . ?
C64 C65 1.391(9) . ?
C65 C66 1.491(9) . ?
C67 C68 1.495(10) . ?
C68 C69 1.389(10) . ?
C69 C70 1.383(12) . ?
C70 C71 1.367(11) . ?
C71 C72 1.383(10) . ?
C73 C74 1.448(15) . ?
C75 C76 1.423(16) . ?
C77 C78 1.059(13) . ?
C79 C80 1.443(13) . ?

loop_
_geom_torsion_atom_site_label_1
_geom_torsion_atom_site_label_2
_geom_torsion_atom_site_label_3
_geom_torsion_atom_site_label_4
_geom_torsion
_geom_torsion_site_symmetry_1
_geom_torsion_site_symmetry_2
_geom_torsion_site_symmetry_3
_geom_torsion_site_symmetry_4
_geom_torsion_publ_flag
O2 Co1 O1 C6 -178.4(4) . . . . ?
N1 Co1 O1 C6 4.4(4) . . . . ?
O3 Co1 O1 C6 -81.5(4) . . . . ?
N6 Co1 O1 C6 103.3(4) . . . . ?
N11 Co1 O1 C6 -68(3) . . . . ?
O2 Co1 O1 Co5 13.8(3) . . . . ?
N1 Co1 O1 Co5 -163.4(3) . . . . ?
O3 Co1 O1 Co5 110.7(3) . . . . ?
N6 Co1 O1 Co5 -64.5(3) . . . . ?
N11 Co1 O1 Co5 124(2) . . . . ?
N3 Co5 O1 C6 12.8(4) . . . . ?
N23 Co5 O1 C6 -152.3(4) . . . . ?
O5 Co5 O1 C6 133.7(4) . . . . ?
N25 Co5 O1 C6 -82.1(4) . . . . ?
N5 Co5 O1 C6 28.6(6) . . . . ?
N3 Co5 O1 Co1 -178.9(4) . . . . ?
N23 Co5 O1 Co1 16.0(4) . . . . ?
O5 Co5 O1 Co1 -58.0(3) . . . . ?
N25 Co5 O1 Co1 86.3(3) . . . . ?
N5 Co5 O1 Co1 -163.1(3) . . . . ?
O1 Co1 O2 C18 -82.0(5) . . . . ?
N1 Co1 O2 C18 -62.8(15) . . . . ?
O3 Co1 O2 C18 179.1(4) . . . . ?
N6 Co1 O2 C18 8.3(4) . . . . ?
N11 Co1 O2 C18 102.2(5) . . . . ?
O1 Co1 O2 Co2 114.1(3) . . . . ?
N1 Co1 O2 Co2 133.2(13) . . . . ?
O3 Co1 O2 Co2 15.1(3) . . . . ?
N6 Co1 O2 Co2 -155.6(4) . . . . ?
N11 Co1 O2 Co2 -61.8(3) . . . . ?
N28 Co2 O2 C18 -145.2(4) . . . . ?
N8 Co2 O2 C18 16.7(4) . . . . ?
O6 Co2 O2 C18 139.7(4) . . . . ?
N30 Co2 O2 C18 -72.4(5) . . . . ?
N10 Co2 O2 C18 33.6(6) . . . . ?
N28 Co2 O2 Co1 19.1(4) . . . . ?
N8 Co2 O2 Co1 -179.0(4) . . . . ?
O6 Co2 O2 Co1 -55.9(3) . . . . ?
N30 Co2 O2 Co1 91.9(3) . . . . ?
N10 Co2 O2 Co1 -162.0(3) . . . . ?
O1 Co1 O3 C30 -176.0(4) . . . . ?
O2 Co1 O3 C30 -81.3(4) . . . . ?
N1 Co1 O3 C30 106.1(4) . . . . ?
N6 Co1 O3 C30 -22.9(14) . . . . ?
N11 Co1 O3 C30 5.1(4) . . . . ?
O1 Co1 O3 Co3 17.9(3) . . . . ?
O2 Co1 O3 Co3 112.6(3) . . . . ?
N1 Co1 O3 Co3 -60.1(3) . . . . ?
N6 Co1 O3 Co3 171.0(10) . . . . ?
N11 Co1 O3 Co3 -161.0(3) . . . . ?
N18 Co3 O3 C30 -147.6(4) . . . . ?
N13 Co3 O3 C30 13.9(4) . . . . ?
O4 Co3 O3 C30 137.7(4) . . . . ?
N15 Co3 O3 C30 39.2(6) . . . . ?
N20 Co3 O3 C30 -76.2(4) . . . . ?
N18 Co3 O3 Co1 19.2(4) . . . . ?
N13 Co3 O3 Co1 -179.4(4) . . . . ?
O4 Co3 O3 Co1 -55.6(3) . . . . ?
N15 Co3 O3 Co1 -154.1(3) . . . . ?
N20 Co3 O3 Co1 90.6(3) . . . . ?
O5 Co4 O4 C42 -80.1(5) . . . . ?
O6 Co4 O4 C42 -176.6(4) . . . . ?
N26 Co4 O4 C42 105.9(5) . . . . ?
N16 Co4 O4 C42 4.6(4) . . . . ?
N21 Co4 O4 C42 -31(2) . . . . ?
O5 Co4 O4 Co3 113.1(3) . . . . ?
O6 Co4 O4 Co3 16.6(3) . . . . ?
N26 Co4 O4 Co3 -60.9(3) . . . . ?
N16 Co4 O4 Co3 -162.2(3) . . . . ?
N21 Co4 O4 Co3 162.0(19) . . . . ?
N18 Co3 O4 C42 13.2(4) . . . . ?
N13 Co3 O4 C42 -149.9(4) . . . . ?
O3 Co3 O4 C42 135.4(4) . . . . ?
N15 Co3 O4 C42 -78.7(4) . . . . ?
N20 Co3 O4 C42 37.2(6) . . . . ?
N18 Co3 O4 Co4 -179.3(3) . . . . ?
N13 Co3 O4 Co4 17.6(4) . . . . ?
O3 Co3 O4 Co4 -57.1(3) . . . . ?
N15 Co3 O4 Co4 88.8(3) . . . . ?
N20 Co3 O4 Co4 -155.3(3) . . . . ?
O4 Co4 O5 C54 -177.6(4) . . . . ?
O6 Co4 O5 C54 -79.5(5) . . . . ?
N26 Co4 O5 C54 -37.2(15) . . . . ?
N16 Co4 O5 C54 105.1(5) . . . . ?
N21 Co4 O5 C54 6.7(4) . . . . ?
O4 Co4 O5 Co5 13.4(3) . . . . ?
O6 Co4 O5 Co5 111.4(3) . . . . ?
N26 Co4 O5 Co5 153.8(11) . . . . ?
N16 Co4 O5 Co5 -64.0(3) . . . . ?
N21 Co4 O5 Co5 -162.4(4) . . . . ?
N3 Co5 O5 C54 -147.7(4) . . . . ?
N23 Co5 O5 C54 15.4(4) . . . . ?
O1 Co5 O5 C54 138.4(4) . . . . ?
N25 Co5 O5 C54 41.7(6) . . . . ?
N5 Co5 O5 C54 -73.2(4) . . . . ?
N3 Co5 O5 Co4 21.7(4) . . . . ?
N23 Co5 O5 Co4 -175.2(4) . . . . ?
O1 Co5 O5 Co4 -52.2(3) . . . . ?
N25 Co5 O5 Co4 -148.8(3) . . . . ?
N5 Co5 O5 Co4 96.2(3) . . . . ?
O4 Co4 O6 C66 -81.5(4) . . . . ?
O5 Co4 O6 C66 179.0(4) . . . . ?
N26 Co4 O6 C66 5.5(4) . . . . ?
N16 Co4 O6 C66 -67(2) . . . . ?
N21 Co4 O6 C66 101.6(5) . . . . ?
O4 Co4 O6 Co2 110.4(3) . . . . ?
O5 Co4 O6 Co2 10.9(3) . . . . ?
N26 Co4 O6 Co2 -162.6(3) . . . . ?
N16 Co4 O6 Co2 125(2) . . . . ?
N21 Co4 O6 Co2 -66.5(3) . . . . ?
N28 Co2 O6 C66 14.6(4) . . . . ?
N8 Co2 O6 C66 -149.0(4) . . . . ?
O2 Co2 O6 C66 136.7(4) . . . . ?
N30 Co2 O6 C66 35.4(6) . . . . ?
N10 Co2 O6 C66 -74.8(4) . . . . ?
N28 Co2 O6 Co4 -176.7(4) . . . . ?
N8 Co2 O6 Co4 19.7(4) . . . . ?
O2 Co2 O6 Co4 -54.6(3) . . . . ?
N30 Co2 O6 Co4 -155.9(3) . . . . ?
N10 Co2 O6 Co4 93.9(3) . . . . ?
O1 Co1 N1 C5 -3.6(4) . . . . ?
O2 Co1 N1 C5 -23.1(16) . . . . ?
O3 Co1 N1 C5 95.5(5) . . . . ?
N6 Co1 N1 C5 -92.8(5) . . . . ?
N11 Co1 N1 C5 172.1(5) . . . . ?
O1 Co1 N1 C1 179.5(6) . . . . ?
O2 Co1 N1 C1 159.9(12) . . . . ?
O3 Co1 N1 C1 -81.4(6) . . . . ?
N6 Co1 N1 C1 90.2(6) . . . . ?
N11 Co1 N1 C1 -4.9(6) . . . . ?
C6 N2 N3 C7 -174.0(6) . . . . ?
C6 N2 N3 Co5 11.1(7) . . . . ?
N23 Co5 N3 C7 -44.0(10) . . . . ?
O5 Co5 N3 C7 86.6(6) . . . . ?
O1 Co5 N3 C7 171.9(6) . . . . ?
N25 Co5 N3 C7 -99.0(6) . . . . ?
N5 Co5 N3 C7 0.7(5) . . . . ?
N23 Co5 N3 N2 130.7(6) . . . . ?
O5 Co5 N3 N2 -98.8(5) . . . . ?
O1 Co5 N3 N2 -13.4(4) . . . . ?
N25 Co5 N3 N2 75.7(5) . . . . ?
N5 Co5 N3 N2 175.4(5) . . . . ?
N3 Co5 N5 C12 -176.8(7) . . . . ?
N23 Co5 N5 C12 -11.9(6) . . . . ?
O5 Co5 N5 C12 62.3(6) . . . . ?
O1 Co5 N5 C12 167.3(5) . . . . ?
N25 Co5 N5 C12 -84.8(6) . . . . ?
N3 Co5 N5 C8 -2.1(5) . . . . ?
N23 Co5 N5 C8 162.9(5) . . . . ?
O5 Co5 N5 C8 -122.9(5) . . . . ?
O1 Co5 N5 C8 -17.9(7) . . . . ?
N25 Co5 N5 C8 89.9(5) . . . . ?
O1 Co1 N6 C13 -92.0(6) . . . . ?
O2 Co1 N6 C13 174.5(7) . . . . ?
N1 Co1 N6 C13 -13.5(7) . . . . ?
O3 Co1 N6 C13 114.6(12) . . . . ?
N11 Co1 N6 C13 87.3(6) . . . . ?
O1 Co1 N6 C17 88.0(5) . . . . ?
O2 Co1 N6 C17 -5.6(4) . . . . ?
N1 Co1 N6 C17 166.4(5) . . . . ?
O3 Co1 N6 C17 -65.4(14) . . . . ?
N11 Co1 N6 C17 -92.7(5) . . . . ?
C18 N7 N8 C19 174.8(6) . . . . ?
C18 N7 N8 Co2 16.3(7) . . . . ?
N28 Co2 N8 C19 -37.4(10) . . . . ?
O2 Co2 N8 C19 -175.7(6) . . . . ?
O6 Co2 N8 C19 99.1(6) . . . . ?
N30 Co2 N8 C19 -83.3(6) . . . . ?
N10 Co2 N8 C19 13.8(5) . . . . ?
N28 Co2 N8 N7 120.0(7) . . . . ?
O2 Co2 N8 N7 -18.3(4) . . . . ?
O6 Co2 N8 N7 -103.5(5) . . . . ?
N30 Co2 N8 N7 74.1(5) . . . . ?
N10 Co2 N8 N7 171.2(5) . . . . ?
N28 Co2 N10 C24 -21.9(7) . . . . ?
N8 Co2 N10 C24 176.0(7) . . . . ?
O2 Co2 N10 C24 159.0(6) . . . . ?
O6 Co2 N10 C24 52.9(7) . . . . ?
N30 Co2 N10 C24 -96.2(7) . . . . ?
N28 Co2 N10 C20 154.1(5) . . . . ?
N8 Co2 N10 C20 -8.0(5) . . . . ?
O2 Co2 N10 C20 -25.0(7) . . . . ?
O6 Co2 N10 C20 -131.1(5) . . . . ?
N30 Co2 N10 C20 79.8(5) . . . . ?
O1 Co1 N11 C29 -18(3) . . . . ?
O2 Co1 N11 C29 92.5(5) . . . . ?
N1 Co1 N11 C29 -89.6(5) . . . . ?
O3 Co1 N11 C29 -4.4(4) . . . . ?
N6 Co1 N11 C29 170.6(5) . . . . ?
O1 Co1 N11 C25 164(2) . . . . ?
O2 Co1 N11 C25 -85.0(6) . . . . ?
N1 Co1 N11 C25 92.9(6) . . . . ?
O3 Co1 N11 C25 178.1(6) . . . . ?
N6 Co1 N11 C25 -6.9(6) . . . . ?
C30 N12 N13 C31 -171.2(6) . . . . ?
C30 N12 N13 Co3 12.1(7) . . . . ?
N18 Co3 N13 C31 -52.5(9) . . . . ?
O3 Co3 N13 C31 168.9(6) . . . . ?
O4 Co3 N13 C31 83.9(6) . . . . ?
N15 Co3 N13 C31 3.5(5) . . . . ?
N20 Co3 N13 C31 -100.0(5) . . . . ?
N18 Co3 N13 N12 124.0(6) . . . . ?
O3 Co3 N13 N12 -14.5(4) . . . . ?
O4 Co3 N13 N12 -99.5(4) . . . . ?
N15 Co3 N13 N12 -179.9(5) . . . . ?
N20 Co3 N13 N12 76.5(4) . . . . ?
N18 Co3 N15 C36 -21.5(6) . . . . ?
N13 Co3 N15 C36 178.2(7) . . . . ?
O3 Co3 N15 C36 152.8(5) . . . . ?
O4 Co3 N15 C36 53.4(6) . . . . ?
N20 Co3 N15 C36 -95.3(6) . . . . ?
N18 Co3 N15 C32 155.7(5) . . . . ?
N13 Co3 N15 C32 -4.6(4) . . . . ?
O3 Co3 N15 C32 -30.0(6) . . . . ?
O4 Co3 N15 C32 -129.4(5) . . . . ?
N20 Co3 N15 C32 81.9(5) . . . . ?
O4 Co4 N16 C37 -178.6(6) . . . . ?
O5 Co4 N16 C37 -79.1(6) . . . . ?
O6 Co4 N16 C37 167(2) . . . . ?
N26 Co4 N16 C37 95.1(6) . . . . ?
N21 Co4 N16 C37 -1.9(6) . . . . ?
O4 Co4 N16 C41 -3.6(4) . . . . ?
O5 Co4 N16 C41 96.0(5) . . . . ?
O6 Co4 N16 C41 -18(3) . . . . ?
N26 Co4 N16 C41 -89.9(5) . . . . ?
N21 Co4 N16 C41 173.1(4) . . . . ?
C42 N17 N18 C43 -170.0(6) . . . . ?
C42 N17 N18 Co3 12.4(7) . . . . ?
N13 Co3 N18 C43 -48.3(9) . . . . ?
O3 Co3 N18 C43 82.7(6) . . . . ?
O4 Co3 N18 C43 168.1(6) . . . . ?
N15 Co3 N18 C43 -101.1(6) . . . . ?
N20 Co3 N18 C43 1.9(5) . . . . ?
N13 Co3 N18 N17 129.1(6) . . . . ?
O3 Co3 N18 N17 -99.9(5) . . . . ?
O4 Co3 N18 N17 -14.4(4) . . . . ?
N15 Co3 N18 N17 76.3(5) . . . . ?
N20 Co3 N18 N17 179.3(5) . . . . ?
N18 Co3 N20 C48 178.1(7) . . . . ?
N13 Co3 N20 C48 -20.1(6) . . . . ?
O3 Co3 N20 C48 54.8(6) . . . . ?
O4 Co3 N20 C48 154.0(5) . . . . ?
N15 Co3 N20 C48 -93.5(6) . . . . ?
N18 Co3 N20 C44 -4.5(5) . . . . ?
N13 Co3 N20 C44 157.2(5) . . . . ?
O3 Co3 N20 C44 -127.9(5) . . . . ?
O4 Co3 N20 C44 -28.7(6) . . . . ?
N15 Co3 N20 C44 83.9(5) . . . . ?
O4 Co4 N21 C53 -58(2) . . . . ?
O5 Co4 N21 C53 -8.4(5) . . . . ?
O6 Co4 N21 C53 87.7(5) . . . . ?
N26 Co4 N21 C53 165.1(5) . . . . ?
N16 Co4 N21 C53 -93.3(5) . . . . ?
O4 Co4 N21 C49 129.9(19) . . . . ?
O5 Co4 N21 C49 179.5(6) . . . . ?
O6 Co4 N21 C49 -84.4(6) . . . . ?
N26 Co4 N21 C49 -7.0(6) . . . . ?
N16 Co4 N21 C49 94.6(6) . . . . ?
C54 N22 N23 C55 -172.2(6) . . . . ?
C54 N22 N23 Co5 15.0(7) . . . . ?
N3 Co5 N23 C55 -51.9(10) . . . . ?
O5 Co5 N23 C55 170.7(6) . . . . ?
O1 Co5 N23 C55 85.9(6) . . . . ?
N25 Co5 N23 C55 6.5(6) . . . . ?
N5 Co5 N23 C55 -94.6(6) . . . . ?
N3 Co5 N23 N22 120.3(6) . . . . ?
O5 Co5 N23 N22 -17.1(4) . . . . ?
O1 Co5 N23 N22 -101.9(5) . . . . ?
N25 Co5 N23 N22 178.7(5) . . . . ?
N5 Co5 N23 N22 77.6(5) . . . . ?
N3 Co5 N25 C60 -22.4(6) . . . . ?
N23 Co5 N25 C60 176.0(7) . . . . ?
O5 Co5 N25 C60 149.5(6) . . . . ?
O1 Co5 N25 C60 51.7(6) . . . . ?
N5 Co5 N25 C60 -97.3(6) . . . . ?
N3 Co5 N25 C56 157.6(5) . . . . ?
N23 Co5 N25 C56 -4.0(5) . . . . ?
O5 Co5 N25 C56 -30.5(7) . . . . ?
O1 Co5 N25 C56 -128.4(5) . . . . ?
N5 Co5 N25 C56 82.6(5) . . . . ?
O4 Co4 N26 C61 -84.1(6) . . . . ?
O5 Co4 N26 C61 134.9(12) . . . . ?
O6 Co4 N26 C61 178.3(6) . . . . ?
N16 Co4 N26 C61 -6.6(6) . . . . ?
N21 Co4 N26 C61 92.1(6) . . . . ?
O4 Co4 N26 C65 93.8(5) . . . . ?
O5 Co4 N26 C65 -47.1(15) . . . . ?
O6 Co4 N26 C65 -3.7(4) . . . . ?
N16 Co4 N26 C65 171.3(4) . . . . ?
N21 Co4 N26 C65 -89.9(5) . . . . ?
C66 N27 N28 C67 -174.0(6) . . . . ?
C66 N27 N28 Co2 14.0(7) . . . . ?
N8 Co2 N28 C67 -44.1(10) . . . . ?
O2 Co2 N28 C67 86.6(6) . . . . ?
O6 Co2 N28 C67 172.6(6) . . . . ?
N30 Co2 N28 C67 4.2(5) . . . . ?
N10 Co2 N28 C67 -92.7(6) . . . . ?
N8 Co2 N28 N27 127.3(6) . . . . ?
O2 Co2 N28 N27 -102.0(5) . . . . ?
O6 Co2 N28 N27 -16.0(4) . . . . ?
N30 Co2 N28 N27 175.5(5) . . . . ?
N10 Co2 N28 N27 78.6(5) . . . . ?
N28 Co2 N30 C68 -2.4(5) . . . . ?
N8 Co2 N30 C68 160.5(5) . . . . ?
O2 Co2 N30 C68 -125.3(5) . . . . ?
O6 Co2 N30 C68 -23.3(7) . . . . ?
N10 Co2 N30 C68 86.4(5) . . . . ?
N28 Co2 N30 C72 177.3(7) . . . . ?
N8 Co2 N30 C72 -19.8(6) . . . . ?
O2 Co2 N30 C72 54.4(6) . . . . ?
O6 Co2 N30 C72 156.4(5) . . . . ?
N10 Co2 N30 C72 -93.9(6) . . . . ?
C5 N1 C1 C2 0.0(11) . . . . ?
Co1 N1 C1 C2 176.9(6) . . . . ?
N1 C1 C2 C3 1.7(12) . . . . ?
C1 C2 C3 C4 -2.4(12) . . . . ?
C2 C3 C4 C5 1.5(12) . . . . ?
C1 N1 C5 C4 -0.9(10) . . . . ?
Co1 N1 C5 C4 -178.2(5) . . . . ?
C1 N1 C5 C6 179.6(6) . . . . ?
Co1 N1 C5 C6 2.3(7) . . . . ?
C3 C4 C5 N1 0.2(11) . . . . ?
C3 C4 C5 C6 179.6(7) . . . . ?
Co1 O1 C6 N2 176.4(5) . . . . ?
Co5 O1 C6 N2 -12.7(8) . . . . ?
Co1 O1 C6 C5 -4.6(7) . . . . ?
Co5 O1 C6 C5 166.3(4) . . . . ?
N3 N2 C6 O1 2.4(9) . . . . ?
N3 N2 C6 C5 -176.7(5) . . . . ?
N1 C5 C6 O1 1.6(8) . . . . ?
C4 C5 C6 O1 -177.9(6) . . . . ?
N1 C5 C6 N2 -179.3(6) . . . . ?
C4 C5 C6 N2 1.2(10) . . . . ?
N2 N3 C7 N4 7.2(10) . . . . ?
Co5 N3 C7 N4 -178.0(5) . . . . ?
N2 N3 C7 C8 -174.2(5) . . . . ?
Co5 N3 C7 C8 0.6(8) . . . . ?
C12 N5 C8 C9 -2.8(10) . . . . ?
Co5 N5 C8 C9 -178.2(6) . . . . ?
C12 N5 C8 C7 178.4(6) . . . . ?
Co5 N5 C8 C7 2.9(7) . . . . ?
N3 C7 C8 N5 -2.4(9) . . . . ?
N4 C7 C8 N5 176.2(6) . . . . ?
N3 C7 C8 C9 178.7(7) . . . . ?
N4 C7 C8 C9 -2.7(11) . . . . ?
N5 C8 C9 C10 3.0(11) . . . . ?
C7 C8 C9 C10 -178.3(7) . . . . ?
C8 C9 C10 C11 -0.7(12) . . . . ?
C9 C10 C11 C12 -1.5(12) . . . . ?
C8 N5 C12 C11 0.3(11) . . . . ?
Co5 N5 C12 C11 175.0(6) . . . . ?
C10 C11 C12 N5 1.8(13) . . . . ?
C17 N6 C13 C14 0.5(12) . . . . ?
Co1 N6 C13 C14 -179.5(6) . . . . ?
N6 C13 C14 C15 -1.1(13) . . . . ?
C13 C14 C15 C16 0.7(13) . . . . ?
C14 C15 C16 C17 0.1(13) . . . . ?
C13 N6 C17 C16 0.4(10) . . . . ?
Co1 N6 C17 C16 -179.5(6) . . . . ?
C13 N6 C17 C18 -177.6(6) . . . . ?
Co1 N6 C17 C18 2.5(7) . . . . ?
C15 C16 C17 N6 -0.7(12) . . . . ?
C15 C16 C17 C18 177.1(7) . . . . ?
Co1 O2 C18 N7 177.4(5) . . . . ?
Co2 O2 C18 N7 -14.8(8) . . . . ?
Co1 O2 C18 C17 -9.8(8) . . . . ?
Co2 O2 C18 C17 157.9(5) . . . . ?
N8 N7 C18 O2 0.2(9) . . . . ?
N8 N7 C18 C17 -172.8(5) . . . . ?
N6 C17 C18 O2 5.0(9) . . . . ?
C16 C17 C18 O2 -172.9(7) . . . . ?
N6 C17 C18 N7 178.4(6) . . . . ?
C16 C17 C18 N7 0.5(10) . . . . ?
N7 N8 C19 N9 4.7(11) . . . . ?
Co2 N8 C19 N9 162.4(6) . . . . ?
N7 N8 C19 C20 -174.5(6) . . . . ?
Co2 N8 C19 C20 -16.8(9) . . . . ?
C24 N10 C20 C21 -0.6(11) . . . . ?
Co2 N10 C20 C21 -177.0(6) . . . . ?
C24 N10 C20 C19 178.9(7) . . . . ?
Co2 N10 C20 C19 2.5(8) . . . . ?
N8 C19 C20 N10 8.1(10) . . . . ?
N9 C19 C20 N10 -171.0(7) . . . . ?
N8 C19 C20 C21 -172.3(7) . . . . ?
N9 C19 C20 C21 8.5(12) . . . . ?
N10 C20 C21 C22 0.4(12) . . . . ?
C19 C20 C21 C22 -179.1(8) . . . . ?
C20 C21 C22 C23 0.7(13) . . . . ?
C21 C22 C23 C24 -1.5(13) . . . . ?
C20 N10 C24 C23 -0.3(12) . . . . ?
Co2 N10 C24 C23 175.5(6) . . . . ?
C22 C23 C24 N10 1.3(13) . . . . ?
C29 N11 C25 C27 -1.6(10) . . . . ?
Co1 N11 C25 C27 175.8(5) . . . . ?
C28 C26 C27 C25 -1.3(11) . . . . ?
N11 C25 C27 C26 1.0(11) . . . . ?
C27 C26 C28 C29 2.4(11) . . . . ?
C25 N11 C29 C28 2.8(10) . . . . ?
Co1 N11 C29 C28 -175.0(5) . . . . ?
C25 N11 C29 C30 -179.1(6) . . . . ?
Co1 N11 C29 C30 3.2(7) . . . . ?
C26 C28 C29 N11 -3.2(11) . . . . ?
C26 C28 C29 C30 178.8(6) . . . . ?
N13 N12 C30 O3 2.1(9) . . . . ?
N13 N12 C30 C29 -175.9(5) . . . . ?
Co1 O3 C30 N12 176.9(5) . . . . ?
Co3 O3 C30 N12 -13.6(8) . . . . ?
Co1 O3 C30 C29 -5.1(7) . . . . ?
Co3 O3 C30 C29 164.4(4) . . . . ?
N11 C29 C30 N12 179.4(6) . . . . ?
C28 C29 C30 N12 -2.5(10) . . . . ?
N11 C29 C30 O3 1.3(9) . . . . ?
C28 C29 C30 O3 179.4(6) . . . . ?
N12 N13 C31 N14 2.9(10) . . . . ?
Co3 N13 C31 N14 179.5(5) . . . . ?
N12 N13 C31 C32 -178.5(5) . . . . ?
Co3 N13 C31 C32 -2.0(8) . . . . ?
C36 N15 C32 C33 5.7(10) . . . . ?
Co3 N15 C32 C33 -171.9(6) . . . . ?
C36 N15 C32 C31 -177.4(6) . . . . ?
Co3 N15 C32 C31 5.0(7) . . . . ?
N13 C31 C32 N15 -2.4(8) . . . . ?
N14 C31 C32 N15 176.2(6) . . . . ?
N13 C31 C32 C33 174.5(7) . . . . ?
N14 C31 C32 C33 -6.9(10) . . . . ?
N15 C32 C33 C34 -4.5(12) . . . . ?
C31 C32 C33 C34 178.8(7) . . . . ?
C32 C33 C34 C35 0.7(12) . . . . ?
C33 C34 C35 C36 1.5(13) . . . . ?
C32 N15 C36 C35 -3.2(11) . . . . ?
Co3 N15 C36 C35 173.9(6) . . . . ?
C34 C35 C36 N15 -0.3(13) . . . . ?
C41 N16 C37 C38 0.5(11) . . . . ?
Co4 N16 C37 C38 175.3(6) . . . . ?
N16 C37 C38 C39 0.1(12) . . . . ?
C37 C38 C39 C40 -1.1(12) . . . . ?
C38 C39 C40 C41 1.4(11) . . . . ?
C37 N16 C41 C40 -0.1(10) . . . . ?
Co4 N16 C41 C40 -175.8(5) . . . . ?
C37 N16 C41 C42 178.0(6) . . . . ?
Co4 N16 C41 C42 2.4(7) . . . . ?
C39 C40 C41 N16 -0.8(11) . . . . ?
C39 C40 C41 C42 -178.8(6) . . . . ?
Co4 O4 C42 N17 177.6(5) . . . . ?
Co3 O4 C42 N17 -12.5(8) . . . . ?
Co4 O4 C42 C41 -4.8(7) . . . . ?
Co3 O4 C42 C41 165.2(4) . . . . ?
N18 N17 C42 O4 1.2(9) . . . . ?
N18 N17 C42 C41 -176.4(5) . . . . ?
N16 C41 C42 O4 1.5(9) . . . . ?
C40 C41 C42 O4 179.6(6) . . . . ?
N16 C41 C42 N17 179.4(6) . . . . ?
C40 C41 C42 N17 -2.5(10) . . . . ?
N17 N18 C43 N19 2.8(10) . . . . ?
Co3 N18 C43 N19 -179.7(5) . . . . ?
N17 N18 C43 C44 -176.7(5) . . . . ?
Co3 N18 C43 C44 0.8(8) . . . . ?
C48 N20 C44 C45 2.2(10) . . . . ?
Co3 N20 C44 C45 -175.5(6) . . . . ?
C48 N20 C44 C43 -176.1(6) . . . . ?
Co3 N20 C44 C43 6.2(7) . . . . ?
N18 C43 C44 N20 -4.9(9) . . . . ?
N19 C43 C44 N20 175.6(6) . . . . ?
N18 C43 C44 C45 176.8(7) . . . . ?
N19 C43 C44 C45 -2.7(11) . . . . ?
N20 C44 C45 C46 -1.1(11) . . . . ?
C43 C44 C45 C46 177.0(7) . . . . ?
C44 C45 C46 C47 -0.1(11) . . . . ?
C45 C46 C47 C48 0.3(12) . . . . ?
C44 N20 C48 C47 -2.0(11) . . . . ?
Co3 N20 C48 C47 175.3(6) . . . . ?
C46 C47 C48 N20 0.8(12) . . . . ?
C53 N21 C49 C50 -0.9(11) . . . . ?
Co4 N21 C49 C50 170.8(6) . . . . ?
N21 C49 C50 C51 1.0(12) . . . . ?
C49 C50 C51 C52 -1.2(12) . . . . ?
C50 C51 C52 C53 1.5(11) . . . . ?
C49 N21 C53 C52 1.2(10) . . . . ?
Co4 N21 C53 C52 -171.7(5) . . . . ?
C49 N21 C53 C54 -178.5(6) . . . . ?
Co4 N21 C53 C54 8.7(7) . . . . ?
C51 C52 C53 N21 -1.5(11) . . . . ?
C51 C52 C53 C54 178.1(7) . . . . ?
Co4 O5 C54 N22 174.3(6) . . . . ?
Co5 O5 C54 N22 -13.9(8) . . . . ?
Co4 O5 C54 C53 -4.3(8) . . . . ?
Co5 O5 C54 C53 167.5(5) . . . . ?
N23 N22 C54 O5 0.6(9) . . . . ?
N23 N22 C54 C53 179.2(6) . . . . ?
N21 C53 C54 O5 -3.1(9) . . . . ?
C52 C53 C54 O5 177.2(6) . . . . ?
N21 C53 C54 N22 178.2(6) . . . . ?
C52 C53 C54 N22 -1.4(10) . . . . ?
N22 N23 C55 N24 1.4(10) . . . . ?
Co5 N23 C55 N24 173.8(5) . . . . ?
N22 N23 C55 C56 -180.0(5) . . . . ?
Co5 N23 C55 C56 -7.5(9) . . . . ?
C60 N25 C56 C57 3.5(11) . . . . ?
Co5 N25 C56 C57 -176.4(6) . . . . ?
C60 N25 C56 C55 -178.3(6) . . . . ?
Co5 N25 C56 C55 1.7(8) . . . . ?
N23 C55 C56 N25 3.1(9) . . . . ?
N24 C55 C56 N25 -178.2(7) . . . . ?
N23 C55 C56 C57 -178.7(7) . . . . ?
N24 C55 C56 C57 0.0(12) . . . . ?
N25 C56 C57 C58 -5.9(13) . . . . ?
C55 C56 C57 C58 176.0(7) . . . . ?
C56 C57 C58 C59 4.9(13) . . . . ?
C57 C58 C59 C60 -1.8(13) . . . . ?
C56 N25 C60 C59 -0.1(11) . . . . ?
Co5 N25 C60 C59 179.8(6) . . . . ?
C58 C59 C60 N25 -0.7(13) . . . . ?
C65 N26 C61 C62 2.1(10) . . . . ?
Co4 N26 C61 C62 -180.0(5) . . . . ?
N26 C61 C62 C63 -1.7(11) . . . . ?
C61 C62 C63 C64 0.4(12) . . . . ?
C62 C63 C64 C65 0.4(12) . . . . ?
C61 N26 C65 C64 -1.3(10) . . . . ?
Co4 N26 C65 C64 -179.4(5) . . . . ?
C61 N26 C65 C66 180.0(6) . . . . ?
Co4 N26 C65 C66 1.8(7) . . . . ?
C63 C64 C65 N26 0.0(11) . . . . ?
C63 C64 C65 C66 178.6(7) . . . . ?
Co4 O6 C66 N27 175.5(5) . . . . ?
Co2 O6 C66 N27 -13.4(8) . . . . ?
Co4 O6 C66 C65 -6.3(7) . . . . ?
Co2 O6 C66 C65 164.8(4) . . . . ?
N28 N27 C66 O6 1.0(9) . . . . ?
N28 N27 C66 C65 -177.2(5) . . . . ?
N26 C65 C66 O6 3.0(8) . . . . ?
C64 C65 C66 O6 -175.7(6) . . . . ?
N26 C65 C66 N27 -178.7(6) . . . . ?
C64 C65 C66 N27 2.6(10) . . . . ?
N27 N28 C67 N29 5.3(10) . . . . ?
Co2 N28 C67 N29 176.9(6) . . . . ?
N27 N28 C67 C68 -176.5(5) . . . . ?
Co2 N28 C67 C68 -5.0(8) . . . . ?
C72 N30 C68 C69 2.6(10) . . . . ?
Co2 N30 C68 C69 -177.7(6) . . . . ?
C72 N30 C68 C67 -179.0(6) . . . . ?
Co2 N30 C68 C67 0.8(7) . . . . ?
N28 C67 C68 N30 2.3(9) . . . . ?
N29 C67 C68 N30 -179.5(6) . . . . ?
N28 C67 C68 C69 -179.2(7) . . . . ?
N29 C67 C68 C69 -1.0(11) . . . . ?
N30 C68 C69 C70 -1.5(12) . . . . ?
C67 C68 C69 C70 -179.8(7) . . . . ?
C68 C69 C70 C71 0.0(12) . . . . ?
C69 C70 C71 C72 0.3(12) . . . . ?
C68 N30 C72 C71 -2.3(11) . . . . ?
Co2 N30 C72 C71 178.1(5) . . . . ?
C70 C71 C72 N30 0.9(12) . . . . ?
